data_4311401
loop_
_publ_author_name
'Guo-Qing Bian'
'Takayoshi Kuroda-Sowa'
'Hisashi Konaka'
'Masaki Hatano'
'Masahiko Maekawa'
'Megumu Munakata'
'Hitoshi Miyasaka'
'Masahiro Yamashita'

_publ_section_title
;
 A Mn12 Single-Molecule Magnet [Mn12O12(OAc)12(dpp)4] (dppH = Diphenyl
 Phosphate) with No Coordinating Water Molecules
;
_journal_name_full 'Inorganic Chemistry'
_journal_page_first 4790
_journal_page_last 4792
_journal_paper_doi 10.1021/ic049306n
_journal_volume 43
_journal_year 2004
_chemical_formula_moiety 'C72 H76 Mn12 O52 P4, 6.1(C H2 Cl2), 0.4(H2 O)'
_chemical_formula_sum 'C78.1 H89 Cl12.2 Mn12 O52.4 P4'
_chemical_formula_weight 3081.81
_space_group_IT_number 14
_symmetry_cell_setting monoclinic
_symmetry_Int_Tables_number 14
_symmetry_space_group_name_Hall '-P 2yn'
_symmetry_space_group_name_H-M 'P 1 21/n 1'
_cell_angle_alpha 90
_cell_angle_beta 94.468(3)
_cell_angle_gamma 90
_cell_formula_units_Z 4
_cell_length_a 14.8881(7)
_cell_length_b 29.168(1)
_cell_length_c 27.426(1)
_cell_measurement_reflns_used 23273
_cell_measurement_temperature 150.2
_cell_measurement_theta_max 27.5
_cell_measurement_theta_min 3.0
_cell_volume 11873.7(8)
_computing_cell_refinement CRYSTALCLEAR
_computing_data_collection CRYSTALCLEAR
_computing_data_reduction 'teXsan Ver. 1.11'
_computing_publication_material 'teXsan Ver. 1.11'
_computing_structure_refinement SHELXL97
_computing_structure_solution SHELXS97
_diffrn_detector_area_resol_mean 14.62
_diffrn_measured_fraction_theta_full 1.00
_diffrn_measured_fraction_theta_max 1.00
_diffrn_measurement_device_type 'Rigaku/MSC Mercury CCD'
_diffrn_measurement_method \w
_diffrn_radiation_type 'Mo K\a'
_diffrn_radiation_wavelength 0.7107
_diffrn_reflns_av_R_equivalents 0.049
_diffrn_reflns_limit_h_max 19
_diffrn_reflns_limit_h_min -19
_diffrn_reflns_limit_k_max 37
_diffrn_reflns_limit_k_min -37
_diffrn_reflns_limit_l_max 34
_diffrn_reflns_limit_l_min -34
_diffrn_reflns_number 106938
_diffrn_reflns_theta_full 27.48
_diffrn_reflns_theta_max 27.48
_diffrn_reflns_theta_min 3.02
_exptl_absorpt_coefficient_mu 1.643
_exptl_absorpt_correction_T_max 0.808
_exptl_absorpt_correction_T_min 0.615
_exptl_absorpt_correction_type multi-scan
_exptl_absorpt_process_details '(Jacobson, 1998)'
_exptl_crystal_colour Black
_exptl_crystal_density_diffrn 1.724
_exptl_crystal_density_method 'not measured'
_exptl_crystal_description Block
_exptl_crystal_F_000 6176.80
_exptl_crystal_size_max 0.280
_exptl_crystal_size_mid 0.250
_exptl_crystal_size_min 0.130
_refine_diff_density_max 1.46
_refine_diff_density_min -0.90
_refine_ls_extinction_coef 0.0000
_refine_ls_extinction_expression Fc^*^=kFc[1+0.001xFc^2^\l^3^/sin(2\q)]^-1/4^
_refine_ls_extinction_method SHELXL
_refine_ls_goodness_of_fit_ref 1.161
_refine_ls_hydrogen_treatment noref
_refine_ls_number_parameters 1477
_refine_ls_number_reflns 23234
_refine_ls_R_factor_gt 0.0725
_refine_ls_shift/su_max 0.0010
_refine_ls_structure_factor_coef Fsqd
_refine_ls_weighting_details 'w = 1/[\s^2^(Fo^2^) + (0.0635P)^2^+35.1590P] where P=(Fo^2^+2Fc^2^)/3'
_refine_ls_weighting_scheme calc
_refine_ls_wR_factor_ref 0.1683
_reflns_number_gt 23234
_reflns_number_total 26629
_reflns_threshold_expression >2.0sigma(I)
_cod_data_source_file ic049306nsi20040701_101959.cif
_cod_data_source_block '[Mn12O12(dpp)4(AcO)12]_6.1CH2Cl2_0.4H2O'
_cod_original_cell_volume 11873.8(10)
_cod_original_sg_symbol_Hall '-P 2yn '
_cod_original_sg_symbol_H-M 'P 21/n '
_cod_original_formula_sum 'C78.10 H89 Cl12.20 Mn12 O52.40 P4 '
_cod_database_code 4311401

loop_
_symmetry_equiv_pos_as_xyz
x,y,z
1/2-x,1/2+y,1/2-z
-x,-y,-z
1/2+x,1/2-y,1/2+z

loop_
_atom_site_label
_atom_site_type_symbol
_atom_site_fract_x
_atom_site_fract_y
_atom_site_fract_z
_atom_site_U_iso_or_equiv
_atom_site_adp_type
_atom_site_occupancy
_atom_site_calc_flag
_atom_site_refinement_flags
_atom_site_disorder_assembly
_atom_site_disorder_group
Mn(1) Mn 0.30860(4) 0.41781(2) 0.23436(2) 0.0199(1) Uani 1.00 d . . .
Mn(2) Mn 0.13315(4) 0.40806(2) 0.26710(2) 0.0190(1) Uani 1.00 d . . .
Mn(3) Mn 0.24517(4) 0.47994(2) 0.30543(2) 0.0195(1) Uani 1.00 d . . .
Mn(4) Mn 0.17581(4) 0.48415(2) 0.20639(2) 0.0195(1) Uani 1.00 d . . .
Mn(5) Mn 0.37653(5) 0.35739(2) 0.16945(3) 0.0246(1) Uani 1.00 d . . .
Mn(6) Mn 0.23057(5) 0.30631(2) 0.23938(2) 0.0218(1) Uani 1.00 d . . .
Mn(7) Mn 0.08357(5) 0.33515(2) 0.32302(3) 0.0230(1) Uani 1.00 d . . .
Mn(8) Mn 0.11706(5) 0.43241(2) 0.38959(2) 0.0237(1) Uani 1.00 d . . .
Mn(9) Mn 0.19671(5) 0.54201(2) 0.37478(3) 0.0249(1) Uani 1.00 d . . .
Mn(10) Mn 0.19458(5) 0.58870(2) 0.26186(3) 0.0241(1) Uani 1.00 d . . .
Mn(11) Mn 0.21055(5) 0.55579(2) 0.14488(2) 0.0221(1) Uani 1.00 d . . .
Mn(12) Mn 0.32596(5) 0.46073(2) 0.11938(2) 0.0241(1) Uani 1.00 d . . .
Cl(1) Cl 0.7289(2) 0.49583(7) 0.21168(7) 0.0747(5) Uani 1.00 d . . .
Cl(2) Cl 0.6829(1) 0.43287(7) 0.13133(7) 0.0664(5) Uani 1.00 d . . .
Cl(3) Cl 0.6734(1) 0.27960(7) 0.21369(8) 0.0706(5) Uani 1.00 d . . .
Cl(4) Cl 0.7010(2) 0.30545(9) 0.11316(9) 0.0925(8) Uani 1.00 d . . .
Cl(5) Cl 0.9580(2) 0.23248(9) 0.09334(9) 0.0998(8) Uani 1.00 d . . .
Cl(6) Cl 0.9037(2) 0.24632(9) 0.1920(1) 0.0998(8) Uani 1.00 d . . .
Cl(7) Cl 0.7666(2) 0.31752(8) 0.3422(1) 0.0927(7) Uani 1.00 d . . .
Cl(8) Cl 0.7938(2) 0.22188(7) 0.31593(9) 0.0654(6) Uani 0.80 d P . .
Cl(9) Cl 0.837(1) 0.2352(4) 0.3702(5) 0.121(6) Uani 0.20 d P . .
Cl(10) Cl 0.5604(2) 0.1365(1) 0.3631(1) 0.0935(8) Uani 0.90 d P . .
Cl(11) Cl 0.6556(7) 0.1500(3) 0.2788(3) 0.117(3) Uani 0.50 d P . .
Cl(12) Cl 0.6737(6) 0.1266(5) 0.2845(4) 0.164(6) Uani 0.40 d P . .
Cl(13) Cl 0.3062(4) 0.6708(2) 0.5095(2) 0.114(2) Uani 0.60 d P . .
Cl(14) Cl 0.3579(3) 0.5904(3) 0.5472(2) 0.153(3) Uani 0.60 d P . .
Cl(15) Cl 0.5590(3) 0.6159(2) 0.4672(2) 0.104(1) Uani 0.60 d P . .
Cl(16) Cl 0.6591(4) 0.5334(2) 0.4862(2) 0.135(2) Uani 0.60 d P . .
P(1) P 0.1869(1) 0.32070(4) 0.12071(5) 0.0328(3) Uani 1.00 d . . .
P(2) P 0.2377(1) 0.33921(4) 0.41054(5) 0.0352(3) Uani 1.00 d . . .
P(3) P 0.01219(9) 0.58124(4) 0.32039(5) 0.0314(3) Uani 1.00 d . . .
P(4) P 0.42665(8) 0.55421(4) 0.16178(5) 0.0272(2) Uani 1.00 d . . .
O(1) O 0.1866(2) 0.41914(9) 0.2072(1) 0.0205(6) Uani 1.00 d . . .
O(2) O 0.2539(2) 0.41552(9) 0.2949(1) 0.0199(6) Uani 1.00 d . . .
O(3) O 0.1318(2) 0.4734(1) 0.2686(1) 0.0205(6) Uani 1.00 d . . .
O(4) O 0.2910(2) 0.48174(9) 0.2424(1) 0.0202(6) Uani 1.00 d . . .
O(5) O 0.3106(2) 0.3540(1) 0.2259(1) 0.0224(6) Uani 1.00 d . . .
O(6) O 0.1453(2) 0.3445(1) 0.2652(1) 0.0222(6) Uani 1.00 d . . .
O(7) O 0.0939(2) 0.4002(1) 0.3298(1) 0.0224(6) Uani 1.00 d . . .
O(8) O 0.1899(2) 0.4769(1) 0.3640(1) 0.0226(6) Uani 1.00 d . . .
O(9) O 0.2289(2) 0.5433(1) 0.3090(1) 0.0238(6) Uani 1.00 d . . .
O(10) O 0.1739(2) 0.5480(1) 0.2095(1) 0.0212(6) Uani 1.00 d . . .
O(11) O 0.2320(2) 0.4913(1) 0.1482(1) 0.0231(6) Uani 1.00 d . . .
O(12) O 0.3530(2) 0.4217(1) 0.1726(1) 0.0246(6) Uani 1.00 d . . .
O(13) O 0.4270(2) 0.4201(1) 0.2662(1) 0.0262(7) Uani 1.00 d . . .
O(14) O 0.4976(2) 0.3726(1) 0.2173(1) 0.0324(8) Uani 1.00 d . . .
O(15) O 0.0149(2) 0.4056(1) 0.2352(1) 0.0255(7) Uani 1.00 d . . .
O(16) O -0.0398(2) 0.3467(1) 0.2764(1) 0.0301(7) Uani 1.00 d . . .
O(17) O 0.3624(2) 0.4813(1) 0.3378(1) 0.0271(7) Uani 1.00 d . . .
O(18) O 0.3398(2) 0.5321(1) 0.3972(1) 0.0353(8) Uani 1.00 d . . .
O(19) O 0.0576(2) 0.4817(1) 0.1746(1) 0.0257(7) Uani 1.00 d . . .
O(20) O 0.0716(2) 0.5371(1) 0.1190(1) 0.0324(8) Uani 1.00 d . . .
O(21) O 0.2620(2) 0.3536(1) 0.1173(1) 0.0315(7) Uani 1.00 d . . .
O(22) O 0.1797(3) 0.2959(1) 0.1679(1) 0.0339(8) Uani 1.00 d . . .
O(23) O 0.0904(3) 0.3439(1) 0.1107(2) 0.047(1) Uani 1.00 d . . .
O(24) O 0.1882(3) 0.2836(1) 0.0782(2) 0.054(1) Uani 1.00 d . . .
O(25) O 0.2085(2) 0.3190(1) 0.3623(1) 0.0303(7) Uani 1.00 d . . .
O(26) O 0.2115(3) 0.3875(1) 0.4208(1) 0.0350(8) Uani 1.00 d . . .
O(27) O 0.3406(3) 0.3342(2) 0.4236(2) 0.079(2) Uani 1.00 d . . .
O(28) O 0.1958(4) 0.3107(1) 0.4535(2) 0.068(2) Uani 1.00 d . . .
O(29) O 0.0565(2) 0.5501(1) 0.3578(1) 0.0313(7) Uani 1.00 d . . .
O(30) O 0.0638(3) 0.5951(1) 0.2784(1) 0.0383(8) Uani 1.00 d . . .
O(31) O -0.0812(3) 0.5614(1) 0.2999(2) 0.0454(10) Uani 1.00 d . . .
O(32) O -0.0128(3) 0.6293(1) 0.3438(2) 0.0431(9) Uani 1.00 d . . .
O(33) O 0.3420(2) 0.5744(1) 0.1773(1) 0.0286(7) Uani 1.00 d . . .
O(34) O 0.4222(2) 0.5106(1) 0.1333(1) 0.0304(7) Uani 1.00 d . . .
O(35) O 0.4986(2) 0.5436(1) 0.2062(1) 0.0358(8) Uani 1.00 d . . .
O(36) O 0.4713(2) 0.5936(1) 0.1311(1) 0.0352(8) Uani 1.00 d . . .
O(37) O 0.4058(2) 0.2919(1) 0.1731(1) 0.0328(8) Uani 1.00 d . . .
O(38) O 0.3285(2) 0.2633(1) 0.2336(1) 0.0298(7) Uani 1.00 d . . .
O(39) O 0.1689(2) 0.2524(1) 0.2607(1) 0.0315(8) Uani 1.00 d . . .
O(40) O 0.0630(2) 0.2699(1) 0.3118(1) 0.0291(7) Uani 1.00 d . . .
O(41) O 0.0134(2) 0.3297(1) 0.3801(1) 0.0316(7) Uani 1.00 d . . .
O(42) O 0.0192(3) 0.3994(1) 0.4163(1) 0.0364(8) Uani 1.00 d . . .
O(43) O 0.1089(2) 0.4688(1) 0.4485(1) 0.0328(8) Uani 1.00 d . . .
O(44) O 0.1732(3) 0.5383(1) 0.4431(1) 0.0340(8) Uani 1.00 d . . .
O(45) O 0.2182(3) 0.6081(1) 0.3829(1) 0.0391(9) Uani 1.00 d . . .
O(46) O 0.2438(3) 0.6341(1) 0.3078(1) 0.0425(10) Uani 1.00 d . . .
O(47) O 0.1875(3) 0.6412(1) 0.2182(1) 0.0318(8) Uani 1.00 d . . .
O(48) O 0.1793(2) 0.6196(1) 0.1395(1) 0.0285(7) Uani 1.00 d . . .
O(49) O 0.2402(3) 0.5589(1) 0.0767(1) 0.0311(7) Uani 1.00 d . . .
O(50) O 0.2804(3) 0.4875(1) 0.0564(1) 0.0323(8) Uani 1.00 d . . .
O(51) O 0.4051(3) 0.4273(1) 0.0792(1) 0.0331(8) Uani 1.00 d . . .
O(52) O 0.4524(2) 0.3614(1) 0.1153(1) 0.0324(8) Uani 1.00 d . . .
O(53) O 0.4586(10) 0.6210(6) 0.4740(6) 0.101(6) Uani 0.40 d P . .
C(1) C 0.4980(3) 0.3997(2) 0.2522(2) 0.031(1) Uani 1.00 d . . .
C(2) C 0.5834(4) 0.4105(2) 0.2823(3) 0.050(2) Uani 1.00 d . . .
C(3) C -0.0469(3) 0.3762(2) 0.2437(2) 0.030(1) Uani 1.00 d . . .
C(4) C -0.1322(4) 0.3803(2) 0.2110(3) 0.049(2) Uani 1.00 d . . .
C(5) C 0.3877(4) 0.5048(2) 0.3763(2) 0.033(1) Uani 1.00 d . . .
C(6) C 0.4850(5) 0.4976(3) 0.3936(3) 0.064(2) Uani 1.00 d . . .
C(7) C 0.0271(3) 0.5075(2) 0.1387(2) 0.029(1) Uani 1.00 d . . .
C(8) C -0.0695(4) 0.4984(2) 0.1216(2) 0.051(2) Uani 1.00 d . . .
C(9) C 0.0667(4) 0.3697(2) 0.0685(2) 0.043(1) Uani 1.00 d . . .
C(10) C 0.0905(4) 0.4148(2) 0.0669(2) 0.045(1) Uani 1.00 d . . .
C(11) C 0.0626(5) 0.4401(2) 0.0250(3) 0.060(2) Uani 1.00 d . . .
C(12) C 0.0115(5) 0.4210(3) -0.0121(3) 0.063(2) Uani 1.00 d . . .
C(13) C -0.0138(6) 0.3754(3) -0.0104(3) 0.078(2) Uani 1.00 d . . .
C(14) C 0.0144(6) 0.3490(3) 0.0309(3) 0.069(2) Uani 1.00 d . . .
C(15) C 0.2469(6) 0.2832(2) 0.0411(3) 0.062(2) Uani 1.00 d . . .
C(16) C 0.3336(6) 0.2770(3) 0.0506(3) 0.075(2) Uani 1.00 d . . .
C(17) C 0.3950(8) 0.2751(4) 0.0122(4) 0.106(4) Uani 1.00 d . . .
C(18) C 0.3545(8) 0.2780(4) -0.0340(4) 0.097(3) Uani 1.00 d . . .
C(19) C 0.2621(9) 0.2833(5) -0.0446(4) 0.111(4) Uani 1.00 d . . .
C(20) C 0.2094(7) 0.2869(4) -0.0063(3) 0.100(3) Uani 1.00 d . . .
C(21) C 0.4056(4) 0.3144(2) 0.3958(3) 0.051(2) Uani 1.00 d . . .
C(22) C 0.4141(5) 0.3248(2) 0.3473(3) 0.053(2) Uani 1.00 d . . .
C(23) C 0.4817(5) 0.3035(3) 0.3231(3) 0.059(2) Uani 1.00 d . . .
C(24) C 0.5392(5) 0.2734(3) 0.3475(3) 0.060(2) Uani 1.00 d . . .
C(25) C 0.5318(5) 0.2643(3) 0.3957(3) 0.069(2) Uani 1.00 d . . .
C(26) C 0.4642(5) 0.2848(3) 0.4212(3) 0.061(2) Uani 1.00 d . . .
C(27) C 0.2004(5) 0.2624(2) 0.4553(2) 0.053(2) Uani 1.00 d . . .
C(28) C 0.1334(6) 0.2379(2) 0.4294(3) 0.059(2) Uani 1.00 d . . .
C(29) C 0.1356(7) 0.1902(3) 0.4330(3) 0.080(3) Uani 1.00 d . . .
C(30) C 0.2005(8) 0.1690(3) 0.4616(4) 0.086(3) Uani 1.00 d . . .
C(31) C 0.2640(7) 0.1945(3) 0.4885(4) 0.085(3) Uani 1.00 d . . .
C(32) C 0.2635(6) 0.2412(3) 0.4852(3) 0.077(2) Uani 1.00 d . . .
C(33) C -0.1252(4) 0.5236(2) 0.3193(2) 0.038(1) Uani 1.00 d . . .
C(34) C -0.0935(4) 0.4800(2) 0.3146(2) 0.043(1) Uani 1.00 d . . .
C(35) C -0.1402(5) 0.4436(2) 0.3322(3) 0.051(2) Uani 1.00 d . . .
C(36) C -0.2177(5) 0.4505(2) 0.3543(2) 0.051(2) Uani 1.00 d . . .
C(37) C -0.2506(4) 0.4945(3) 0.3585(3) 0.056(2) Uani 1.00 d . . .
C(38) C -0.2039(4) 0.5318(2) 0.3418(3) 0.051(2) Uani 1.00 d . . .
C(39) C -0.0764(4) 0.6342(2) 0.3777(2) 0.035(1) Uani 1.00 d . . .
C(40) C -0.0670(5) 0.6131(2) 0.4227(2) 0.058(2) Uani 1.00 d . . .
C(41) C -0.1344(7) 0.6198(3) 0.4543(3) 0.077(2) Uani 1.00 d . . .
C(42) C -0.2073(6) 0.6476(3) 0.4416(3) 0.079(3) Uani 1.00 d . . .
C(43) C -0.2150(5) 0.6690(3) 0.3961(3) 0.065(2) Uani 1.00 d . . .
C(44) C -0.1493(4) 0.6625(2) 0.3643(2) 0.046(1) Uani 1.00 d . . .
C(45) C 0.5156(4) 0.5724(2) 0.2469(2) 0.035(1) Uani 1.00 d . . .
C(46) C 0.4550(4) 0.5742(2) 0.2818(2) 0.046(1) Uani 1.00 d . . .
C(47) C 0.4776(5) 0.6000(3) 0.3239(2) 0.059(2) Uani 1.00 d . . .
C(48) C 0.5577(5) 0.6234(2) 0.3294(3) 0.059(2) Uani 1.00 d . . .
C(49) C 0.6169(5) 0.6213(2) 0.2938(3) 0.056(2) Uani 1.00 d . . .
C(50) C 0.5959(4) 0.5958(2) 0.2520(2) 0.047(1) Uani 1.00 d . . .
C(51) C 0.5483(4) 0.5865(2) 0.1053(2) 0.037(1) Uani 1.00 d . . .
C(52) C 0.5457(4) 0.5562(2) 0.0668(2) 0.047(1) Uani 1.00 d . . .
C(53) C 0.6204(6) 0.5526(3) 0.0403(3) 0.063(2) Uani 1.00 d . . .
C(54) C 0.6951(6) 0.5778(3) 0.0520(3) 0.072(2) Uani 1.00 d . . .
C(55) C 0.6974(5) 0.6070(3) 0.0908(4) 0.078(3) Uani 1.00 d . . .
C(56) C 0.6228(5) 0.6123(2) 0.1181(3) 0.058(2) Uani 1.00 d . . .
C(57) C 0.3895(3) 0.2615(2) 0.2043(2) 0.029(1) Uani 1.00 d . . .
C(58) C 0.4485(4) 0.2197(2) 0.2069(3) 0.049(2) Uani 1.00 d . . .
C(59) C 0.1045(3) 0.2421(2) 0.2864(2) 0.0274(10) Uani 1.00 d . . .
C(60) C 0.0773(4) 0.1925(2) 0.2867(2) 0.040(1) Uani 1.00 d . . .
C(61) C -0.0096(4) 0.3584(2) 0.4117(2) 0.035(1) Uani 1.00 d . . .
C(62) C -0.0726(6) 0.3430(3) 0.4483(3) 0.074(3) Uani 1.00 d . . .
C(63) C 0.1361(4) 0.5072(2) 0.4660(2) 0.031(1) Uani 1.00 d . . .
C(64) C 0.1203(4) 0.5159(2) 0.5185(2) 0.041(1) Uani 1.00 d . . .
C(65) C 0.2454(4) 0.6378(2) 0.3544(2) 0.042(1) Uani 1.00 d . . .
C(66) C 0.2810(8) 0.6820(2) 0.3760(3) 0.086(3) Uani 1.00 d . . .
C(67) C 0.1778(3) 0.6497(2) 0.1728(2) 0.0250(9) Uani 1.00 d . . .
C(68) C 0.1671(4) 0.6984(2) 0.1573(2) 0.037(1) Uani 1.00 d . . .
C(69) C 0.2518(3) 0.5278(2) 0.0464(2) 0.0279(10) Uani 1.00 d . . .
C(70) C 0.2334(5) 0.5402(2) -0.0066(2) 0.045(1) Uani 1.00 d . . .
C(71) C 0.4526(4) 0.3913(2) 0.0820(2) 0.032(1) Uani 1.00 d . . .
C(72) C 0.5145(4) 0.3835(2) 0.0421(2) 0.047(1) Uani 1.00 d . . .
C(73) C 0.6550(6) 0.4840(3) 0.1602(3) 0.082(3) Uani 1.00 d . . .
C(74) C 0.6302(5) 0.3079(3) 0.1610(3) 0.067(2) Uani 1.00 d . . .
C(75) C 0.973(1) 0.2573(7) 0.1505(5) 0.21(1) Uani 1.00 d . . .
C(76) C 0.8393(5) 0.2760(3) 0.3213(3) 0.063(2) Uani 1.00 d . . .
C(77) C 0.591(1) 0.1138(6) 0.3093(4) 0.133(6) Uani 0.90 d P . .
C(78) C 0.326(1) 0.6130(5) 0.4951(5) 0.089(5) Uani 0.60 d P . .
C(79) C 0.591(3) 0.5779(7) 0.5054(7) 0.22(2) Uani 0.60 d P . .
H(1) H 0.5777 0.4015 0.3153 0.0602 Uiso 1.00 calc . . .
H(2) H 0.6319 0.3942 0.2698 0.0602 Uiso 1.00 calc . . .
H(3) H 0.5948 0.4425 0.2810 0.0602 Uiso 1.00 calc . . .
H(4) H -0.1576 0.4099 0.2146 0.0587 Uiso 1.00 calc . . .
H(5) H -0.1193 0.3759 0.1780 0.0587 Uiso 1.00 calc . . .
H(6) H -0.1739 0.3576 0.2198 0.0587 Uiso 1.00 calc . . .
H(7) H 0.4950 0.4662 0.4011 0.0769 Uiso 1.00 calc . . .
H(8) H 0.5221 0.5065 0.3684 0.0769 Uiso 1.00 calc . . .
H(9) H 0.4997 0.5157 0.4219 0.0769 Uiso 1.00 calc . . .
H(10) H -0.1066 0.5035 0.1478 0.0611 Uiso 1.00 calc . . .
H(11) H -0.0874 0.5184 0.0953 0.0611 Uiso 1.00 calc . . .
H(12) H -0.0758 0.4675 0.1109 0.0611 Uiso 1.00 calc . . .
H(13) H 0.1252 0.4287 0.0934 0.0539 Uiso 1.00 calc . . .
H(14) H 0.0800 0.4713 0.0229 0.0721 Uiso 1.00 calc . . .
H(15) H -0.0075 0.4390 -0.0398 0.0754 Uiso 1.00 calc . . .
H(16) H -0.0499 0.3622 -0.0367 0.0937 Uiso 1.00 calc . . .
H(17) H -0.0018 0.3176 0.0327 0.0831 Uiso 1.00 calc . . .
H(18) H 0.3569 0.2737 0.0836 0.0895 Uiso 1.00 calc . . .
H(19) H 0.4582 0.2720 0.0187 0.1273 Uiso 1.00 calc . . .
H(20) H 0.3917 0.2764 -0.0605 0.1175 Uiso 1.00 calc . . .
H(21) H 0.2368 0.2843 -0.0775 0.1326 Uiso 1.00 calc . . .
H(22) H 0.1463 0.2920 -0.0124 0.1200 Uiso 1.00 calc . . .
H(23) H 0.3744 0.3461 0.3307 0.0638 Uiso 1.00 calc . . .
H(24) H 0.4877 0.3099 0.2896 0.0710 Uiso 1.00 calc . . .
H(25) H 0.5846 0.2586 0.3307 0.0716 Uiso 1.00 calc . . .
H(26) H 0.5732 0.2438 0.4123 0.0828 Uiso 1.00 calc . . .
H(27) H 0.4589 0.2783 0.4548 0.0730 Uiso 1.00 calc . . .
H(28) H 0.0871 0.2530 0.4098 0.0714 Uiso 1.00 calc . . .
H(29) H 0.0908 0.1726 0.4151 0.0958 Uiso 1.00 calc . . .
H(30) H 0.2021 0.1365 0.4631 0.1033 Uiso 1.00 calc . . .
H(31) H 0.3085 0.1795 0.5095 0.1021 Uiso 1.00 calc . . .
H(32) H 0.3076 0.2587 0.5039 0.0927 Uiso 1.00 calc . . .
H(33) H -0.0395 0.4748 0.2993 0.0512 Uiso 1.00 calc . . .
H(34) H -0.1180 0.4133 0.3288 0.0613 Uiso 1.00 calc . . .
H(35) H -0.2491 0.4252 0.3668 0.0618 Uiso 1.00 calc . . .
H(36) H -0.3057 0.4993 0.3730 0.0673 Uiso 1.00 calc . . .
H(37) H -0.2252 0.5622 0.3457 0.0605 Uiso 1.00 calc . . .
H(38) H -0.0161 0.5946 0.4318 0.0695 Uiso 1.00 calc . . .
H(39) H -0.1301 0.6051 0.4852 0.0925 Uiso 1.00 calc . . .
H(40) H -0.2523 0.6521 0.4638 0.0954 Uiso 1.00 calc . . .
H(41) H -0.2654 0.6880 0.3871 0.0773 Uiso 1.00 calc . . .
H(42) H -0.1536 0.6773 0.3333 0.0551 Uiso 1.00 calc . . .
H(43) H 0.3994 0.5583 0.2776 0.0557 Uiso 1.00 calc . . .
H(44) H 0.4370 0.6014 0.3489 0.0712 Uiso 1.00 calc . . .
H(45) H 0.5720 0.6411 0.3580 0.0706 Uiso 1.00 calc . . .
H(46) H 0.6726 0.6373 0.2978 0.0672 Uiso 1.00 calc . . .
H(47) H 0.6366 0.5946 0.2270 0.0560 Uiso 1.00 calc . . .
H(48) H 0.4936 0.5381 0.0587 0.0562 Uiso 1.00 calc . . .
H(49) H 0.6193 0.5321 0.0133 0.0763 Uiso 1.00 calc . . .
H(50) H 0.7459 0.5751 0.0332 0.0866 Uiso 1.00 calc . . .
H(51) H 0.7507 0.6241 0.0994 0.0934 Uiso 1.00 calc . . .
H(52) H 0.6238 0.6332 0.1447 0.0699 Uiso 1.00 calc . . .
H(53) H 0.4124 0.1932 0.2003 0.0591 Uiso 1.00 calc . . .
H(54) H 0.4918 0.2221 0.1834 0.0591 Uiso 1.00 calc . . .
H(55) H 0.4784 0.2173 0.2387 0.0591 Uiso 1.00 calc . . .
H(56) H 0.0287 0.1887 0.3068 0.0480 Uiso 1.00 calc . . .
H(57) H 0.0591 0.1830 0.2543 0.0480 Uiso 1.00 calc . . .
H(58) H 0.1270 0.1744 0.2992 0.0480 Uiso 1.00 calc . . .
H(59) H -0.1244 0.3621 0.4464 0.0893 Uiso 1.00 calc . . .
H(60) H -0.0902 0.3122 0.4417 0.0893 Uiso 1.00 calc . . .
H(61) H -0.0431 0.3449 0.4803 0.0893 Uiso 1.00 calc . . .
H(62) H 0.1432 0.5453 0.5279 0.0487 Uiso 1.00 calc . . .
H(63) H 0.0574 0.5149 0.5224 0.0487 Uiso 1.00 calc . . .
H(64) H 0.1500 0.4931 0.5385 0.0487 Uiso 1.00 calc . . .
H(65) H 0.3420 0.6860 0.3677 0.1033 Uiso 1.00 calc . . .
H(66) H 0.2458 0.7067 0.3627 0.1033 Uiso 1.00 calc . . .
H(67) H 0.2798 0.6812 0.4102 0.1033 Uiso 1.00 calc . . .
H(68) H 0.1672 0.7175 0.1853 0.0442 Uiso 1.00 calc . . .
H(69) H 0.2156 0.7068 0.1385 0.0442 Uiso 1.00 calc . . .
H(70) H 0.1118 0.7020 0.1380 0.0442 Uiso 1.00 calc . . .
H(71) H 0.2718 0.5647 -0.0145 0.0535 Uiso 1.00 calc . . .
H(72) H 0.2445 0.5144 -0.0264 0.0535 Uiso 1.00 calc . . .
H(73) H 0.1724 0.5494 -0.0126 0.0535 Uiso 1.00 calc . . .
H(74) H 0.5463 0.3556 0.0481 0.0558 Uiso 1.00 calc . . .
H(75) H 0.4800 0.3818 0.0115 0.0558 Uiso 1.00 calc . . .
H(76) H 0.5560 0.4082 0.0417 0.0558 Uiso 1.00 calc . . .
H(77) H 0.5955 0.4814 0.1701 0.0985 Uiso 1.00 calc . . .
H(78) H 0.6576 0.5085 0.1375 0.0985 Uiso 1.00 calc . . .
H(79) H 0.5742 0.2942 0.1502 0.0809 Uiso 1.00 calc . . .
H(80) H 0.6209 0.3392 0.1688 0.0809 Uiso 1.00 calc . . .
H(81) H 1.0314 0.2483 0.1637 0.2502 Uiso 1.00 calc . . .
H(82) H 0.9720 0.2895 0.1455 0.2502 Uiso 1.00 calc . . .
H(83) H 0.8563 0.2852 0.2901 0.0752 Uiso 1.00 calc . . .
H(84) H 0.8914 0.2746 0.3436 0.0752 Uiso 1.00 calc . . .
H(85) H 0.6242 0.0864 0.3163 0.1589 Uiso 0.90 calc P . .
H(86) H 0.5382 0.1068 0.2891 0.1589 Uiso 0.90 calc P . .
H(87) H 0.2731 0.5988 0.4811 0.1064 Uiso 0.60 calc P . .
H(88) H 0.3725 0.6106 0.4731 0.1064 Uiso 0.60 calc P . .
H(89) H 0.6241 0.5928 0.5319 0.2627 Uiso 0.60 calc P . .
H(90) H 0.5387 0.5641 0.5167 0.2627 Uiso 0.60 calc P . .
H(91) H 0.4504 0.6274 0.5072 0.1200 Uiso 0.40 calc P . .
H(92) H 0.4282 0.5934 0.4644 0.1200 Uiso 0.40 calc P . .

loop_
_atom_site_aniso_label
_atom_site_aniso_U_11
_atom_site_aniso_U_22
_atom_site_aniso_U_33
_atom_site_aniso_U_12
_atom_site_aniso_U_13
_atom_site_aniso_U_23
Mn(1) 0.0236(3) 0.0153(3) 0.0211(3) 0.0018(2) 0.0035(3) 0.0004(2)
Mn(2) 0.0233(3) 0.0141(3) 0.0196(3) 0.0002(2) 0.0021(3) 0.0006(2)
Mn(3) 0.0241(3) 0.0150(3) 0.0192(3) 0.0007(2) 0.0009(3) -0.0003(2)
Mn(4) 0.0250(3) 0.0144(3) 0.0189(3) 0.0012(2) 0.0015(3) 0.0006(2)
Mn(5) 0.0324(4) 0.0176(3) 0.0248(4) 0.0063(3) 0.0086(3) 0.0016(3)
Mn(6) 0.0295(4) 0.0137(3) 0.0226(3) 0.0018(3) 0.0033(3) 0.0004(2)
Mn(7) 0.0282(4) 0.0167(3) 0.0246(4) -0.0017(3) 0.0047(3) 0.0016(3)
Mn(8) 0.0323(4) 0.0187(3) 0.0209(3) -0.0009(3) 0.0067(3) -0.0016(3)
Mn(9) 0.0371(4) 0.0167(3) 0.0209(4) -0.0002(3) 0.0016(3) -0.0031(3)
Mn(10) 0.0352(4) 0.0137(3) 0.0233(4) 0.0005(3) 0.0011(3) -0.0002(3)
Mn(11) 0.0306(4) 0.0157(3) 0.0203(3) 0.0020(3) 0.0028(3) 0.0019(2)
Mn(12) 0.0349(4) 0.0179(3) 0.0203(3) 0.0041(3) 0.0066(3) 0.0006(3)
Cl(1) 0.092(1) 0.070(1) 0.061(1) 0.019(1) -0.002(1) -0.0090(9)
Cl(2) 0.073(1) 0.066(1) 0.059(1) 0.0158(9) -0.0021(9) -0.0045(9)
Cl(3) 0.060(1) 0.081(1) 0.069(1) -0.0034(9) -0.0071(9) 0.0151(10)
Cl(4) 0.096(2) 0.108(2) 0.078(1) 0.046(1) 0.034(1) 0.015(1)
Cl(5) 0.126(2) 0.091(2) 0.081(2) -0.033(2) -0.005(1) 0.026(1)
Cl(6) 0.099(2) 0.075(1) 0.127(2) -0.004(1) 0.022(2) -0.024(1)
Cl(7) 0.062(1) 0.082(1) 0.137(2) -0.005(1) 0.019(1) -0.025(1)
Cl(8) 0.079(2) 0.049(1) 0.068(1) -0.020(1) 0.001(1) 0.011(1)
Cl(9) 0.20(2) 0.062(7) 0.097(9) -0.040(8) -0.028(10) 0.033(6)
Cl(10) 0.053(1) 0.102(2) 0.127(2) 0.009(1) 0.014(1) -0.016(2)
Cl(11) 0.174(7) 0.118(5) 0.057(3) 0.020(5) 0.000(4) 0.016(4)
Cl(12) 0.077(5) 0.25(1) 0.17(1) -0.092(7) 0.045(5) -0.162(10)
Cl(13) 0.137(4) 0.111(4) 0.096(3) -0.015(3) 0.016(3) -0.035(3)
Cl(14) 0.086(3) 0.289(8) 0.084(3) -0.011(4) 0.005(2) 0.088(4)
Cl(15) 0.106(3) 0.121(4) 0.085(3) -0.019(3) -0.002(2) 0.005(3)
Cl(16) 0.105(3) 0.153(5) 0.137(4) 0.045(3) -0.062(3) -0.056(4)
P(1) 0.0468(8) 0.0272(6) 0.0233(6) -0.0005(5) -0.0042(6) -0.0001(5)
P(2) 0.0445(8) 0.0265(6) 0.0329(7) 0.0068(5) -0.0067(6) -0.0015(5)
P(3) 0.0349(7) 0.0287(6) 0.0315(7) 0.0079(5) 0.0083(5) 0.0020(5)
P(4) 0.0290(6) 0.0224(6) 0.0305(7) 0.0018(5) 0.0044(5) 0.0007(5)
O(1) 0.023(1) 0.016(1) 0.021(2) 0.000(1) -0.001(1) -0.001(1)
O(2) 0.023(1) 0.017(1) 0.019(1) 0.000(1) 0.001(1) 0.000(1)
O(3) 0.025(2) 0.016(1) 0.020(2) 0.000(1) 0.001(1) 0.001(1)
O(4) 0.024(1) 0.015(1) 0.022(2) 0.001(1) 0.001(1) 0.003(1)
O(5) 0.028(2) 0.014(1) 0.025(2) 0.003(1) 0.004(1) 0.001(1)
O(6) 0.027(2) 0.015(1) 0.024(2) 0.000(1) 0.001(1) 0.002(1)
O(7) 0.026(2) 0.019(1) 0.023(2) -0.001(1) 0.004(1) 0.001(1)
O(8) 0.031(2) 0.018(1) 0.019(2) -0.001(1) 0.003(1) -0.001(1)
O(9) 0.032(2) 0.018(1) 0.021(2) -0.001(1) 0.001(1) -0.001(1)
O(10) 0.027(2) 0.017(1) 0.020(2) 0.002(1) 0.002(1) 0.002(1)
O(11) 0.033(2) 0.018(1) 0.018(2) 0.004(1) 0.003(1) 0.002(1)
O(12) 0.033(2) 0.018(1) 0.024(2) 0.002(1) 0.007(1) 0.001(1)
O(13) 0.024(2) 0.024(2) 0.031(2) 0.002(1) 0.001(1) -0.003(1)
O(14) 0.031(2) 0.032(2) 0.035(2) 0.007(1) 0.005(1) 0.000(1)
O(15) 0.024(2) 0.021(1) 0.031(2) -0.002(1) 0.000(1) 0.003(1)
O(16) 0.024(2) 0.027(2) 0.040(2) -0.004(1) 0.003(1) 0.005(1)
O(17) 0.029(2) 0.023(2) 0.029(2) 0.001(1) 0.000(1) -0.002(1)
O(18) 0.039(2) 0.034(2) 0.032(2) -0.004(2) -0.005(2) -0.007(2)
O(19) 0.027(2) 0.024(2) 0.025(2) 0.000(1) -0.002(1) 0.004(1)
O(20) 0.038(2) 0.030(2) 0.028(2) -0.002(1) -0.006(1) 0.010(1)
O(21) 0.039(2) 0.030(2) 0.026(2) 0.004(1) 0.002(1) 0.000(1)
O(22) 0.047(2) 0.028(2) 0.025(2) -0.004(2) -0.006(2) 0.002(1)
O(23) 0.042(2) 0.052(2) 0.044(2) -0.007(2) -0.009(2) 0.021(2)
O(24) 0.091(3) 0.040(2) 0.031(2) -0.012(2) 0.006(2) -0.008(2)
O(25) 0.034(2) 0.026(2) 0.030(2) 0.005(1) 0.001(1) 0.001(1)
O(26) 0.048(2) 0.027(2) 0.029(2) 0.003(2) -0.003(2) -0.002(1)
O(27) 0.053(3) 0.106(4) 0.074(4) 0.026(3) -0.023(3) -0.053(3)
O(28) 0.140(5) 0.027(2) 0.037(2) -0.006(2) -0.004(3) 0.001(2)
O(29) 0.036(2) 0.028(2) 0.030(2) 0.004(1) 0.006(1) 0.001(1)
O(30) 0.040(2) 0.041(2) 0.035(2) 0.013(2) 0.010(2) 0.007(2)
O(31) 0.047(2) 0.043(2) 0.045(2) -0.002(2) -0.003(2) 0.010(2)
O(32) 0.055(2) 0.026(2) 0.051(2) 0.007(2) 0.023(2) 0.005(2)
O(33) 0.031(2) 0.023(2) 0.033(2) 0.000(1) 0.005(1) -0.004(1)
O(34) 0.034(2) 0.025(2) 0.034(2) -0.001(1) 0.011(1) -0.004(1)
O(35) 0.036(2) 0.031(2) 0.039(2) 0.007(1) -0.004(2) -0.003(2)
O(36) 0.038(2) 0.023(2) 0.047(2) 0.003(1) 0.017(2) 0.004(1)
O(37) 0.043(2) 0.021(2) 0.035(2) 0.010(1) 0.012(2) -0.002(1)
O(38) 0.038(2) 0.017(1) 0.036(2) 0.006(1) 0.007(2) 0.004(1)
O(39) 0.041(2) 0.017(1) 0.038(2) -0.001(1) 0.011(2) 0.001(1)
O(40) 0.035(2) 0.021(2) 0.032(2) -0.004(1) 0.006(1) 0.003(1)
O(41) 0.037(2) 0.027(2) 0.032(2) -0.005(1) 0.011(2) 0.003(1)
O(42) 0.049(2) 0.031(2) 0.032(2) -0.008(2) 0.020(2) -0.005(1)
O(43) 0.043(2) 0.030(2) 0.028(2) -0.003(1) 0.012(2) -0.004(1)
O(44) 0.053(2) 0.026(2) 0.023(2) 0.000(2) 0.006(2) -0.003(1)
O(45) 0.066(3) 0.019(2) 0.032(2) -0.003(2) 0.000(2) -0.005(1)
O(46) 0.075(3) 0.020(2) 0.031(2) -0.009(2) -0.004(2) 0.000(1)
O(47) 0.052(2) 0.017(1) 0.027(2) 0.002(1) 0.003(2) 0.001(1)
O(48) 0.040(2) 0.020(2) 0.026(2) 0.003(1) 0.002(1) 0.002(1)
O(49) 0.049(2) 0.021(2) 0.024(2) -0.001(1) 0.007(2) 0.003(1)
O(50) 0.048(2) 0.028(2) 0.021(2) 0.005(1) 0.005(1) 0.001(1)
O(51) 0.047(2) 0.027(2) 0.026(2) 0.009(2) 0.012(2) 0.003(1)
O(52) 0.042(2) 0.028(2) 0.030(2) 0.008(1) 0.016(2) 0.002(1)
O(53) 0.068(9) 0.14(1) 0.09(1) -0.064(10) 0.021(8) -0.06(1)
C(1) 0.026(2) 0.030(2) 0.039(3) -0.001(2) 0.006(2) 0.006(2)
C(2) 0.032(3) 0.058(4) 0.061(4) 0.004(3) 0.002(3) -0.012(3)
C(3) 0.029(2) 0.023(2) 0.038(3) 0.000(2) 0.000(2) -0.002(2)
C(4) 0.036(3) 0.041(3) 0.066(4) -0.007(2) -0.019(3) 0.016(3)
C(5) 0.033(3) 0.035(3) 0.030(3) -0.004(2) -0.005(2) 0.000(2)
C(6) 0.046(4) 0.085(5) 0.058(4) 0.011(3) -0.020(3) -0.019(4)
C(7) 0.031(2) 0.029(2) 0.027(2) -0.004(2) -0.004(2) 0.004(2)
C(8) 0.042(3) 0.057(4) 0.051(4) -0.010(3) -0.017(3) 0.019(3)
C(9) 0.048(3) 0.044(3) 0.035(3) -0.001(3) -0.009(3) 0.015(2)
C(10) 0.051(3) 0.036(3) 0.046(3) -0.001(2) -0.005(3) 0.005(2)
C(11) 0.057(4) 0.044(3) 0.078(5) -0.002(3) 0.001(4) 0.027(3)
C(12) 0.056(4) 0.081(5) 0.051(4) 0.010(4) -0.003(3) 0.037(4)
C(13) 0.083(6) 0.090(6) 0.056(5) -0.006(5) -0.030(4) 0.010(4)
C(14) 0.082(5) 0.053(4) 0.066(5) -0.016(4) -0.034(4) 0.012(3)
C(15) 0.093(6) 0.043(4) 0.052(4) -0.008(4) 0.016(4) -0.009(3)
C(16) 0.091(6) 0.064(5) 0.067(5) 0.002(4) -0.011(5) -0.030(4)
C(17) 0.139(9) 0.097(7) 0.087(7) -0.034(7) 0.035(7) -0.061(6)
C(18) 0.116(9) 0.082(7) 0.099(8) 0.009(6) 0.044(7) -0.015(6)
C(19) 0.125(10) 0.15(1) 0.058(6) 0.011(8) 0.018(6) -0.001(6)
C(20) 0.104(8) 0.15(1) 0.044(5) 0.017(7) 0.011(5) 0.004(5)
C(21) 0.040(3) 0.057(4) 0.053(4) 0.000(3) -0.012(3) -0.017(3)
C(22) 0.058(4) 0.036(3) 0.064(4) -0.005(3) -0.010(3) 0.007(3)
C(23) 0.064(4) 0.065(4) 0.049(4) -0.025(4) 0.008(3) 0.007(3)
C(24) 0.042(4) 0.068(5) 0.070(5) -0.003(3) 0.017(3) -0.010(4)
C(25) 0.054(4) 0.071(5) 0.078(5) 0.022(4) -0.014(4) 0.000(4)
C(26) 0.052(4) 0.086(5) 0.042(4) 0.013(4) -0.009(3) 0.003(3)
C(27) 0.093(5) 0.029(3) 0.038(3) 0.003(3) 0.001(3) 0.009(2)
C(28) 0.093(5) 0.043(3) 0.042(4) 0.003(3) 0.002(4) 0.007(3)
C(29) 0.145(8) 0.045(4) 0.051(4) -0.028(5) 0.020(5) -0.002(3)
C(30) 0.159(10) 0.031(4) 0.075(6) 0.025(5) 0.050(6) 0.018(4)
C(31) 0.102(7) 0.064(5) 0.091(7) 0.032(5) 0.023(6) 0.040(5)
C(32) 0.086(6) 0.068(5) 0.075(5) -0.003(4) -0.010(4) 0.032(4)
C(33) 0.032(3) 0.041(3) 0.041(3) -0.002(2) 0.000(2) 0.003(2)
C(34) 0.037(3) 0.040(3) 0.051(4) -0.002(2) 0.009(3) -0.011(3)
C(35) 0.054(4) 0.042(3) 0.057(4) 0.000(3) 0.005(3) -0.006(3)
C(36) 0.053(4) 0.058(4) 0.044(4) -0.019(3) 0.005(3) 0.000(3)
C(37) 0.039(3) 0.074(5) 0.057(4) -0.009(3) 0.012(3) -0.011(3)
C(38) 0.041(3) 0.053(4) 0.058(4) 0.008(3) 0.003(3) -0.009(3)
C(39) 0.046(3) 0.028(2) 0.034(3) 0.000(2) 0.015(2) -0.005(2)
C(40) 0.084(5) 0.052(4) 0.039(3) 0.015(3) 0.012(3) -0.004(3)
C(41) 0.122(7) 0.080(5) 0.033(4) 0.011(5) 0.029(4) -0.004(4)
C(42) 0.084(6) 0.092(6) 0.066(5) 0.013(5) 0.032(4) -0.029(5)
C(43) 0.060(4) 0.073(5) 0.061(5) 0.020(4) 0.012(4) -0.018(4)
C(44) 0.050(3) 0.041(3) 0.047(4) 0.010(3) 0.012(3) -0.003(3)
C(45) 0.039(3) 0.032(3) 0.032(3) 0.002(2) -0.003(2) -0.001(2)
C(46) 0.050(3) 0.047(3) 0.043(3) -0.011(3) 0.008(3) 0.001(3)
C(47) 0.074(5) 0.068(4) 0.038(4) -0.009(4) 0.016(3) -0.002(3)
C(48) 0.081(5) 0.048(4) 0.047(4) -0.010(3) -0.005(4) -0.005(3)
C(49) 0.051(4) 0.052(4) 0.064(4) -0.013(3) -0.005(3) -0.009(3)
C(50) 0.040(3) 0.049(3) 0.050(4) -0.001(3) 0.003(3) -0.003(3)
C(51) 0.041(3) 0.034(3) 0.038(3) 0.011(2) 0.016(2) 0.011(2)
C(52) 0.055(4) 0.056(4) 0.031(3) 0.015(3) 0.010(3) 0.016(3)
C(53) 0.074(5) 0.080(5) 0.040(4) 0.033(4) 0.027(3) 0.019(3)
C(54) 0.065(5) 0.088(6) 0.070(5) 0.034(4) 0.042(4) 0.029(4)
C(55) 0.053(4) 0.082(6) 0.102(7) -0.002(4) 0.030(4) 0.028(5)
C(56) 0.055(4) 0.049(4) 0.075(5) -0.010(3) 0.028(4) 0.000(3)
C(57) 0.036(3) 0.019(2) 0.034(3) 0.005(2) 0.005(2) -0.001(2)
C(58) 0.053(4) 0.023(3) 0.075(4) 0.015(2) 0.028(3) 0.011(3)
C(59) 0.036(3) 0.022(2) 0.023(2) -0.002(2) -0.004(2) 0.004(2)
C(60) 0.052(3) 0.020(2) 0.050(3) -0.007(2) 0.014(3) 0.000(2)
C(61) 0.045(3) 0.031(3) 0.030(3) -0.004(2) 0.015(2) 0.003(2)
C(62) 0.102(6) 0.058(4) 0.072(5) -0.043(4) 0.064(5) -0.021(4)
C(63) 0.041(3) 0.026(2) 0.026(3) 0.001(2) 0.005(2) -0.006(2)
C(64) 0.054(3) 0.039(3) 0.029(3) -0.005(2) 0.011(2) -0.008(2)
C(65) 0.072(4) 0.020(2) 0.033(3) -0.003(2) -0.006(3) -0.001(2)
C(66) 0.174(9) 0.037(4) 0.045(4) -0.043(5) -0.010(5) -0.006(3)
C(67) 0.028(2) 0.019(2) 0.027(2) 0.001(2) -0.002(2) 0.002(2)
C(68) 0.057(3) 0.022(2) 0.030(3) 0.001(2) -0.003(2) 0.005(2)
C(69) 0.036(3) 0.025(2) 0.022(2) 0.001(2) 0.004(2) 0.000(2)
C(70) 0.072(4) 0.036(3) 0.026(3) 0.006(3) -0.001(3) 0.005(2)
C(71) 0.043(3) 0.028(2) 0.027(3) 0.006(2) 0.011(2) -0.003(2)
C(72) 0.059(4) 0.044(3) 0.039(3) 0.017(3) 0.020(3) 0.007(3)
C(73) 0.094(6) 0.086(6) 0.064(5) 0.054(5) -0.014(4) -0.011(4)
C(74) 0.054(4) 0.080(5) 0.071(5) 0.024(4) 0.020(4) 0.025(4)
C(75) 0.22(2) 0.32(2) 0.089(9) -0.22(2) 0.035(10) -0.04(1)
C(76) 0.059(4) 0.059(4) 0.071(5) -0.011(3) 0.011(4) 0.007(4)
C(77) 0.14(1) 0.18(1) 0.073(8) -0.06(1) -0.038(8) -0.008(8)
C(78) 0.13(1) 0.084(10) 0.050(7) -0.059(9) -0.027(8) 0.023(7)
C(79) 0.50(6) 0.08(1) 0.07(1) -0.13(2) -0.01(2) -0.02(1)

loop_
_atom_type_symbol
_atom_type_description
_atom_type_scat_dispersion_real
_atom_type_scat_dispersion_imag
_atom_type_scat_source
C C 0.003 0.002
;International Tables for Crystallography
(1992, Vol. C, Tables 4.2.6.8 and 6.1.1.4)
;
H H 0.000 0.000
;International Tables for Crystallography
(1992, Vol. C, Table 6.1.1.4)
;
Cl Cl 0.148 0.159
;International Tables for Crystallography
(1992, Vol. C, Tables 4.2.6.8 and 6.1.1.4)
;
Mn Mn 0.337 0.728
;International Tables for Crystallography
(1992, Vol. C, Tables 4.2.6.8 and 6.1.1.4)
;
O O 0.011 0.006
;International Tables for Crystallography
(1992, Vol. C, Tables 4.2.6.8 and 6.1.1.4)
;
P P 0.102 0.094
;International Tables for Crystallography
(1992, Vol. C, Tables 4.2.6.8 and 6.1.1.4)
;

loop_
_geom_angle_atom_site_label_1
_geom_angle_atom_site_label_2
_geom_angle_atom_site_label_3
_geom_angle
_geom_angle_site_symmetry_1
_geom_angle_site_symmetry_2
_geom_angle_site_symmetry_3
_geom_angle_publ_flag
O(1) Mn(1) O(2) 83.2(1) . . . yes
O(1) Mn(1) O(4) 83.7(1) . . . yes
O(1) Mn(1) O(5) 89.8(1) . . . yes
O(1) Mn(1) O(12) 92.2(1) . . . yes
O(1) Mn(1) O(13) 174.6(1) . . . yes
O(2) Mn(1) O(4) 82.0(1) . . . yes
O(2) Mn(1) O(5) 94.9(1) . . . yes
O(2) Mn(1) O(12) 175.2(1) . . . yes
O(2) Mn(1) O(13) 92.5(1) . . . yes
O(4) Mn(1) O(5) 173.0(1) . . . yes
O(4) Mn(1) O(12) 96.2(1) . . . yes
O(4) Mn(1) O(13) 92.5(1) . . . yes
O(5) Mn(1) O(12) 86.5(1) . . . yes
O(5) Mn(1) O(13) 93.9(1) . . . yes
O(12) Mn(1) O(13) 91.9(1) . . . yes
O(1) Mn(2) O(2) 83.2(1) . . . yes
O(1) Mn(2) O(3) 81.7(1) . . . yes
O(1) Mn(2) O(6) 95.6(1) . . . yes
O(1) Mn(2) O(7) 172.8(1) . . . yes
O(1) Mn(2) O(15) 92.5(1) . . . yes
O(2) Mn(2) O(3) 83.6(1) . . . yes
O(2) Mn(2) O(6) 92.0(1) . . . yes
O(2) Mn(2) O(7) 89.9(1) . . . yes
O(2) Mn(2) O(15) 174.3(1) . . . yes
O(3) Mn(2) O(6) 175.0(1) . . . yes
O(3) Mn(2) O(7) 95.6(1) . . . yes
O(3) Mn(2) O(15) 92.1(1) . . . yes
O(6) Mn(2) O(7) 86.6(1) . . . yes
O(6) Mn(2) O(15) 92.1(1) . . . yes
O(7) Mn(2) O(15) 94.3(1) . . . yes
O(2) Mn(3) O(3) 83.7(1) . . . yes
O(2) Mn(3) O(4) 81.7(1) . . . yes
O(2) Mn(3) O(8) 97.1(1) . . . yes
O(2) Mn(3) O(9) 173.6(1) . . . yes
O(2) Mn(3) O(17) 91.2(1) . . . yes
O(3) Mn(3) O(4) 83.5(1) . . . yes
O(3) Mn(3) O(8) 91.1(1) . . . yes
O(3) Mn(3) O(9) 90.8(1) . . . yes
O(3) Mn(3) O(17) 173.9(1) . . . yes
O(4) Mn(3) O(8) 174.6(1) . . . yes
O(4) Mn(3) O(9) 94.4(1) . . . yes
O(4) Mn(3) O(17) 92.5(1) . . . yes
O(8) Mn(3) O(9) 86.2(1) . . . yes
O(8) Mn(3) O(17) 92.8(1) . . . yes
O(9) Mn(3) O(17) 94.2(1) . . . yes
O(1) Mn(4) O(3) 82.0(1) . . . yes
O(1) Mn(4) O(4) 83.5(1) . . . yes
O(1) Mn(4) O(10) 175.0(1) . . . yes
O(1) Mn(4) O(11) 94.5(1) . . . yes
O(1) Mn(4) O(19) 92.4(1) . . . yes
O(3) Mn(4) O(4) 83.6(1) . . . yes
O(3) Mn(4) O(10) 96.6(1) . . . yes
O(3) Mn(4) O(11) 173.1(1) . . . yes
O(3) Mn(4) O(19) 91.9(1) . . . yes
O(4) Mn(4) O(10) 91.7(1) . . . yes
O(4) Mn(4) O(11) 90.1(1) . . . yes
O(4) Mn(4) O(19) 174.2(1) . . . yes
O(10) Mn(4) O(11) 86.4(1) . . . yes
O(10) Mn(4) O(19) 92.4(1) . . . yes
O(11) Mn(4) O(19) 94.2(1) . . . yes
O(5) Mn(5) O(12) 84.6(1) . . . yes
O(5) Mn(5) O(14) 88.6(1) . . . yes
O(5) Mn(5) O(21) 96.1(1) . . . yes
O(5) Mn(5) O(37) 92.0(1) . . . yes
O(5) Mn(5) O(52) 175.4(1) . . . yes
O(12) Mn(5) O(14) 85.4(1) . . . yes
O(12) Mn(5) O(21) 86.6(1) . . . yes
O(12) Mn(5) O(37) 174.3(1) . . . yes
O(12) Mn(5) O(52) 95.4(1) . . . yes
O(14) Mn(5) O(21) 170.3(1) . . . yes
O(14) Mn(5) O(37) 89.8(1) . . . yes
O(14) Mn(5) O(52) 86.8(1) . . . yes
O(21) Mn(5) O(37) 98.4(1) . . . yes
O(21) Mn(5) O(52) 88.5(1) . . . yes
O(37) Mn(5) O(52) 87.6(1) . . . yes
O(5) Mn(6) O(6) 95.4(1) . . . yes
O(5) Mn(6) O(22) 96.5(1) . . . yes
O(5) Mn(6) O(38) 88.3(1) . . . yes
O(5) Mn(6) O(39) 168.7(1) . . . yes
O(6) Mn(6) O(22) 103.7(1) . . . yes
O(6) Mn(6) O(38) 162.4(1) . . . yes
O(6) Mn(6) O(39) 91.0(1) . . . yes
O(22) Mn(6) O(38) 92.9(1) . . . yes
O(22) Mn(6) O(39) 91.1(1) . . . yes
O(38) Mn(6) O(39) 82.9(1) . . . yes
O(6) Mn(7) O(7) 84.2(1) . . . yes
O(6) Mn(7) O(16) 85.9(1) . . . yes
O(6) Mn(7) O(25) 89.6(1) . . . yes
O(6) Mn(7) O(40) 95.0(1) . . . yes
O(6) Mn(7) O(41) 175.2(1) . . . yes
O(7) Mn(7) O(16) 87.8(1) . . . yes
O(7) Mn(7) O(25) 96.3(1) . . . yes
O(7) Mn(7) O(40) 174.5(1) . . . yes
O(7) Mn(7) O(41) 92.7(1) . . . yes
O(16) Mn(7) O(25) 173.6(1) . . . yes
O(16) Mn(7) O(40) 86.7(1) . . . yes
O(16) Mn(7) O(41) 90.3(1) . . . yes
O(25) Mn(7) O(40) 89.1(1) . . . yes
O(25) Mn(7) O(41) 94.4(1) . . . yes
O(40) Mn(7) O(41) 87.7(1) . . . yes
O(7) Mn(8) O(8) 95.2(1) . . . yes
O(7) Mn(8) O(26) 96.7(1) . . . yes
O(7) Mn(8) O(42) 89.4(1) . . . yes
O(7) Mn(8) O(43) 165.7(1) . . . yes
O(8) Mn(8) O(26) 101.6(1) . . . yes
O(8) Mn(8) O(42) 164.9(1) . . . yes
O(8) Mn(8) O(43) 90.5(1) . . . yes
O(26) Mn(8) O(42) 92.1(1) . . . yes
O(26) Mn(8) O(43) 95.0(1) . . . yes
O(42) Mn(8) O(43) 81.9(2) . . . yes
O(8) Mn(9) O(9) 83.6(1) . . . yes
O(8) Mn(9) O(18) 87.2(1) . . . yes
O(8) Mn(9) O(29) 92.1(1) . . . yes
O(8) Mn(9) O(44) 94.7(1) . . . yes
O(8) Mn(9) O(45) 173.1(2) . . . yes
O(9) Mn(9) O(18) 87.6(1) . . . yes
O(9) Mn(9) O(29) 96.1(1) . . . yes
O(9) Mn(9) O(44) 175.3(1) . . . yes
O(9) Mn(9) O(45) 92.2(1) . . . yes
O(18) Mn(9) O(29) 176.1(1) . . . yes
O(18) Mn(9) O(44) 88.0(1) . . . yes
O(18) Mn(9) O(45) 87.2(2) . . . yes
O(29) Mn(9) O(44) 88.2(1) . . . yes
O(29) Mn(9) O(45) 93.7(1) . . . yes
O(44) Mn(9) O(45) 89.1(1) . . . yes
O(9) Mn(10) O(10) 95.7(1) . . . yes
O(9) Mn(10) O(30) 97.2(1) . . . yes
O(9) Mn(10) O(46) 88.0(1) . . . yes
O(9) Mn(10) O(47) 166.4(1) . . . yes
O(10) Mn(10) O(30) 97.2(1) . . . yes
O(10) Mn(10) O(46) 165.2(2) . . . yes
O(10) Mn(10) O(47) 91.7(1) . . . yes
O(30) Mn(10) O(46) 96.4(2) . . . yes
O(30) Mn(10) O(47) 93.3(2) . . . yes
O(46) Mn(10) O(47) 82.0(1) . . . yes
O(10) Mn(11) O(11) 84.1(1) . . . yes
O(10) Mn(11) O(20) 86.6(1) . . . yes
O(10) Mn(11) O(33) 87.9(1) . . . yes
O(10) Mn(11) O(48) 95.8(1) . . . yes
O(10) Mn(11) O(49) 174.5(1) . . . yes
O(11) Mn(11) O(20) 85.5(1) . . . yes
O(11) Mn(11) O(33) 94.9(1) . . . yes
O(11) Mn(11) O(48) 175.4(1) . . . yes
O(11) Mn(11) O(49) 92.4(1) . . . yes
O(20) Mn(11) O(33) 174.4(1) . . . yes
O(20) Mn(11) O(48) 90.0(1) . . . yes
O(20) Mn(11) O(49) 88.8(1) . . . yes
O(33) Mn(11) O(48) 89.7(1) . . . yes
O(33) Mn(11) O(49) 96.7(1) . . . yes
O(48) Mn(11) O(49) 87.3(1) . . . yes
O(11) Mn(12) O(12) 94.7(1) . . . yes
O(11) Mn(12) O(34) 96.7(1) . . . yes
O(11) Mn(12) O(50) 87.9(1) . . . yes
O(11) Mn(12) O(51) 168.9(1) . . . yes
O(12) Mn(12) O(34) 100.4(1) . . . yes
O(12) Mn(12) O(50) 164.9(1) . . . yes
O(12) Mn(12) O(51) 91.9(1) . . . yes
O(34) Mn(12) O(50) 94.0(1) . . . yes
O(34) Mn(12) O(51) 90.9(1) . . . yes
O(50) Mn(12) O(51) 83.4(1) . . . yes
O(21) P(1) O(22) 118.3(2) . . . yes
O(21) P(1) O(23) 112.9(2) . . . yes
O(21) P(1) O(24) 110.0(2) . . . yes
O(22) P(1) O(23) 103.3(2) . . . yes
O(22) P(1) O(24) 108.1(2) . . . yes
O(23) P(1) O(24) 103.0(2) . . . yes
O(25) P(2) O(26) 118.7(2) . . . yes
O(25) P(2) O(27) 112.6(3) . . . yes
O(25) P(2) O(28) 110.2(2) . . . yes
O(26) P(2) O(27) 108.2(3) . . . yes
O(26) P(2) O(28) 103.2(2) . . . yes
O(27) P(2) O(28) 102.4(3) . . . yes
O(29) P(3) O(30) 118.2(2) . . . yes
O(29) P(3) O(31) 110.9(2) . . . yes
O(29) P(3) O(32) 111.3(2) . . . yes
O(30) P(3) O(31) 108.6(2) . . . yes
O(30) P(3) O(32) 102.8(2) . . . yes
O(31) P(3) O(32) 103.9(2) . . . yes
O(33) P(4) O(34) 119.0(2) . . . yes
O(33) P(4) O(35) 113.2(2) . . . yes
O(33) P(4) O(36) 105.2(2) . . . yes
O(34) P(4) O(35) 103.6(2) . . . yes
O(34) P(4) O(36) 110.0(2) . . . yes
O(35) P(4) O(36) 105.0(2) . . . yes
Mn(1) O(1) Mn(2) 96.2(1) . . . yes
Mn(1) O(1) Mn(4) 95.8(1) . . . yes
Mn(2) O(1) Mn(4) 98.0(1) . . . yes
Mn(1) O(2) Mn(2) 96.3(1) . . . yes
Mn(1) O(2) Mn(3) 97.9(1) . . . yes
Mn(2) O(2) Mn(3) 95.7(1) . . . yes
Mn(2) O(3) Mn(3) 95.8(1) . . . yes
Mn(2) O(3) Mn(4) 98.0(1) . . . yes
Mn(3) O(3) Mn(4) 96.1(1) . . . yes
Mn(1) O(4) Mn(3) 98.1(1) . . . yes
Mn(1) O(4) Mn(4) 95.9(1) . . . yes
Mn(3) O(4) Mn(4) 95.7(1) . . . yes
Mn(1) O(5) Mn(5) 93.6(1) . . . yes
Mn(1) O(5) Mn(6) 133.7(2) . . . yes
Mn(5) O(5) Mn(6) 124.9(2) . . . yes
Mn(2) O(6) Mn(6) 132.3(2) . . . yes
Mn(2) O(6) Mn(7) 93.8(1) . . . yes
Mn(6) O(6) Mn(7) 127.9(2) . . . yes
Mn(2) O(7) Mn(7) 93.4(1) . . . yes
Mn(2) O(7) Mn(8) 133.2(2) . . . yes
Mn(7) O(7) Mn(8) 125.7(2) . . . yes
Mn(3) O(8) Mn(8) 131.8(2) . . . yes
Mn(3) O(8) Mn(9) 93.6(1) . . . yes
Mn(8) O(8) Mn(9) 131.0(2) . . . yes
Mn(3) O(9) Mn(9) 94.3(1) . . . yes
Mn(3) O(9) Mn(10) 133.3(2) . . . yes
Mn(9) O(9) Mn(10) 125.9(2) . . . yes
Mn(4) O(10) Mn(10) 131.9(2) . . . yes
Mn(4) O(10) Mn(11) 94.0(1) . . . yes
Mn(10) O(10) Mn(11) 126.6(2) . . . yes
Mn(4) O(11) Mn(11) 93.9(1) . . . yes
Mn(4) O(11) Mn(12) 134.5(2) . . . yes
Mn(11) O(11) Mn(12) 125.0(2) . . . yes
Mn(1) O(12) Mn(5) 93.4(1) . . . yes
Mn(1) O(12) Mn(12) 132.4(2) . . . yes
Mn(5) O(12) Mn(12) 126.3(2) . . . yes
Mn(1) O(13) C(1) 126.4(3) . . . yes
Mn(5) O(14) C(1) 123.0(3) . . . yes
Mn(2) O(15) C(3) 126.0(3) . . . yes
Mn(7) O(16) C(3) 123.4(3) . . . yes
Mn(3) O(17) C(5) 126.4(3) . . . yes
Mn(9) O(18) C(5) 122.5(3) . . . yes
Mn(4) O(19) C(7) 125.7(3) . . . yes
Mn(11) O(20) C(7) 123.5(3) . . . yes
Mn(5) O(21) P(1) 123.8(2) . . . yes
Mn(6) O(22) P(1) 134.8(2) . . . yes
P(1) O(23) C(9) 122.4(4) . . . yes
P(1) O(24) C(15) 125.8(4) . . . yes
Mn(7) O(25) P(2) 123.2(2) . . . yes
Mn(8) O(26) P(2) 134.6(2) . . . yes
P(2) O(27) C(21) 128.6(5) . . . yes
P(2) O(28) C(27) 121.5(4) . . . yes
Mn(9) O(29) P(3) 126.7(2) . . . yes
Mn(10) O(30) P(3) 134.8(2) . . . yes
P(3) O(31) C(33) 125.3(4) . . . yes
P(3) O(32) C(39) 123.6(3) . . . yes
Mn(11) O(33) P(4) 123.1(2) . . . yes
Mn(12) O(34) P(4) 134.6(2) . . . yes
P(4) O(35) C(45) 124.2(3) . . . yes
P(4) O(36) C(51) 123.2(3) . . . yes
Mn(5) O(37) C(57) 131.3(3) . . . yes
Mn(6) O(38) C(57) 131.6(3) . . . yes
Mn(6) O(39) C(59) 139.2(3) . . . yes
Mn(7) O(40) C(59) 129.6(3) . . . yes
Mn(7) O(41) C(61) 132.9(3) . . . yes
Mn(8) O(42) C(61) 133.4(4) . . . yes
Mn(8) O(43) C(63) 139.0(3) . . . yes
Mn(9) O(44) C(63) 130.1(3) . . . yes
Mn(9) O(45) C(65) 131.7(3) . . . yes
Mn(10) O(46) C(65) 133.2(3) . . . yes
Mn(10) O(47) C(67) 139.3(3) . . . yes
Mn(11) O(48) C(67) 129.3(3) . . . yes
Mn(11) O(49) C(69) 130.8(3) . . . yes
Mn(12) O(50) C(69) 130.1(3) . . . yes
Mn(12) O(51) C(71) 138.2(3) . . . yes
Mn(5) O(52) C(71) 129.1(3) . . . yes
H(91) O(53) H(92) 109.7 . . . no
O(13) C(1) O(14) 124.5(4) . . . yes
O(13) C(1) C(2) 114.6(5) . . . yes
O(14) C(1) C(2) 120.9(5) . . . yes
C(1) C(2) H(1) 109.4 . . . no
C(1) C(2) H(2) 109.5 . . . no
C(1) C(2) H(3) 109.4 . . . no
H(1) C(2) H(2) 109.5 . . . no
H(1) C(2) H(3) 109.5 . . . no
H(2) C(2) H(3) 109.5 . . . no
O(15) C(3) O(16) 124.7(4) . . . yes
O(15) C(3) C(4) 114.9(4) . . . yes
O(16) C(3) C(4) 120.3(4) . . . yes
C(3) C(4) H(4) 109.5 . . . no
C(3) C(4) H(5) 109.5 . . . no
C(3) C(4) H(6) 109.5 . . . no
H(4) C(4) H(5) 109.5 . . . no
H(4) C(4) H(6) 109.4 . . . no
H(5) C(4) H(6) 109.4 . . . no
O(17) C(5) O(18) 125.4(5) . . . yes
O(17) C(5) C(6) 113.3(5) . . . yes
O(18) C(5) C(6) 121.3(5) . . . yes
C(5) C(6) H(7) 109.5 . . . no
C(5) C(6) H(8) 109.4 . . . no
C(5) C(6) H(9) 109.5 . . . no
H(7) C(6) H(8) 109.4 . . . no
H(7) C(6) H(9) 109.5 . . . no
H(8) C(6) H(9) 109.4 . . . no
O(19) C(7) O(20) 124.8(4) . . . yes
O(19) C(7) C(8) 114.0(4) . . . yes
O(20) C(7) C(8) 121.2(5) . . . yes
C(7) C(8) H(10) 109.4 . . . no
C(7) C(8) H(11) 109.5 . . . no
C(7) C(8) H(12) 109.5 . . . no
H(10) C(8) H(11) 109.4 . . . no
H(10) C(8) H(12) 109.4 . . . no
H(11) C(8) H(12) 109.5 . . . no
O(23) C(9) C(10) 119.7(5) . . . yes
O(23) C(9) C(14) 118.2(5) . . . yes
C(10) C(9) C(14) 121.9(6) . . . yes
C(9) C(10) C(11) 118.3(6) . . . yes
C(9) C(10) H(13) 120.9 . . . no
C(11) C(10) H(13) 120.8 . . . no
C(10) C(11) C(12) 121.2(6) . . . yes
C(10) C(11) H(14) 119.4 . . . no
C(12) C(11) H(14) 119.5 . . . no
C(11) C(12) C(13) 120.8(7) . . . yes
C(11) C(12) H(15) 119.6 . . . no
C(13) C(12) H(15) 119.6 . . . no
C(12) C(13) C(14) 119.3(7) . . . yes
C(12) C(13) H(16) 120.3 . . . no
C(14) C(13) H(16) 120.4 . . . no
C(9) C(14) C(13) 118.5(7) . . . yes
C(9) C(14) H(17) 120.7 . . . no
C(13) C(14) H(17) 120.8 . . . no
O(24) C(15) C(16) 121.5(7) . . . yes
O(24) C(15) C(20) 117.2(8) . . . yes
C(16) C(15) C(20) 121.2(8) . . . yes
C(15) C(16) C(17) 121.9(8) . . . yes
C(15) C(16) H(18) 119.0 . . . no
C(17) C(16) H(18) 119.0 . . . no
C(16) C(17) C(18) 114(1) . . . yes
C(16) C(17) H(19) 122.7 . . . no
C(18) C(17) H(19) 122.7 . . . no
C(17) C(18) C(19) 124(1) . . . yes
C(17) C(18) H(20) 117.9 . . . no
C(19) C(18) H(20) 118.1 . . . no
C(18) C(19) C(20) 117.7(10) . . . yes
C(18) C(19) H(21) 121.0 . . . no
C(20) C(19) H(21) 121.3 . . . no
C(15) C(20) C(19) 120.4(10) . . . yes
C(15) C(20) H(22) 119.8 . . . no
C(19) C(20) H(22) 119.8 . . . no
O(27) C(21) C(22) 123.5(6) . . . yes
O(27) C(21) C(26) 114.9(6) . . . yes
C(22) C(21) C(26) 121.5(6) . . . yes
C(21) C(22) C(23) 119.0(6) . . . yes
C(21) C(22) H(23) 120.5 . . . no
C(23) C(22) H(23) 120.5 . . . no
C(22) C(23) C(24) 120.1(7) . . . yes
C(22) C(23) H(24) 120.0 . . . no
C(24) C(23) H(24) 119.9 . . . no
C(23) C(24) C(25) 120.4(7) . . . yes
C(23) C(24) H(25) 119.9 . . . no
C(25) C(24) H(25) 119.7 . . . no
C(24) C(25) C(26) 121.1(7) . . . yes
C(24) C(25) H(26) 119.4 . . . no
C(26) C(25) H(26) 119.5 . . . no
C(21) C(26) C(25) 117.8(7) . . . yes
C(21) C(26) H(27) 121.2 . . . no
C(25) C(26) H(27) 121.1 . . . no
O(28) C(27) C(28) 118.0(6) . . . yes
O(28) C(27) C(32) 120.7(6) . . . yes
C(28) C(27) C(32) 121.0(6) . . . yes
C(27) C(28) C(29) 118.0(7) . . . yes
C(27) C(28) H(28) 121.0 . . . no
C(29) C(28) H(28) 120.9 . . . no
C(28) C(29) C(30) 120.7(8) . . . yes
C(28) C(29) H(29) 119.6 . . . no
C(30) C(29) H(29) 119.7 . . . no
C(29) C(30) C(31) 119.8(7) . . . yes
C(29) C(30) H(30) 120.0 . . . no
C(31) C(30) H(30) 120.2 . . . no
C(30) C(31) C(32) 120.3(9) . . . yes
C(30) C(31) H(31) 119.7 . . . no
C(32) C(31) H(31) 120.0 . . . no
C(27) C(32) C(31) 119.9(8) . . . yes
C(27) C(32) H(32) 120.0 . . . no
C(31) C(32) H(32) 120.1 . . . no
O(31) C(33) C(34) 121.3(5) . . . yes
O(31) C(33) C(38) 117.9(5) . . . yes
C(34) C(33) C(38) 120.8(6) . . . yes
C(33) C(34) C(35) 119.9(6) . . . yes
C(33) C(34) H(33) 120.0 . . . no
C(35) C(34) H(33) 120.0 . . . no
C(34) C(35) C(36) 120.7(6) . . . yes
C(34) C(35) H(34) 119.7 . . . no
C(36) C(35) H(34) 119.6 . . . no
C(35) C(36) C(37) 119.5(6) . . . yes
C(35) C(36) H(35) 120.3 . . . no
C(37) C(36) H(35) 120.2 . . . no
C(36) C(37) C(38) 120.8(6) . . . yes
C(36) C(37) H(36) 119.6 . . . no
C(38) C(37) H(36) 119.7 . . . no
C(33) C(38) C(37) 118.3(6) . . . yes
C(33) C(38) H(37) 120.8 . . . no
C(37) C(38) H(37) 120.9 . . . no
O(32) C(39) C(40) 121.9(5) . . . yes
O(32) C(39) C(44) 116.4(5) . . . yes
C(40) C(39) C(44) 121.7(6) . . . yes
C(39) C(40) C(41) 117.9(7) . . . yes
C(39) C(40) H(38) 121.0 . . . no
C(41) C(40) H(38) 121.0 . . . no
C(40) C(41) C(42) 121.2(7) . . . yes
C(40) C(41) H(39) 119.5 . . . no
C(42) C(41) H(39) 119.4 . . . no
C(41) C(42) C(43) 119.9(8) . . . yes
C(41) C(42) H(40) 120.1 . . . no
C(43) C(42) H(40) 120.0 . . . no
C(42) C(43) C(44) 119.6(7) . . . yes
C(42) C(43) H(41) 120.2 . . . no
C(44) C(43) H(41) 120.2 . . . no
C(39) C(44) C(43) 119.6(6) . . . yes
C(39) C(44) H(42) 120.2 . . . no
C(43) C(44) H(42) 120.2 . . . no
O(35) C(45) C(46) 119.4(5) . . . yes
O(35) C(45) C(50) 118.7(5) . . . yes
C(46) C(45) C(50) 121.7(5) . . . yes
C(45) C(46) C(47) 118.0(6) . . . yes
C(45) C(46) H(43) 120.9 . . . no
C(47) C(46) H(43) 121.1 . . . no
C(46) C(47) C(48) 120.7(7) . . . yes
C(46) C(47) H(44) 119.6 . . . no
C(48) C(47) H(44) 119.7 . . . no
C(47) C(48) C(49) 120.2(6) . . . yes
C(47) C(48) H(45) 119.9 . . . no
C(49) C(48) H(45) 119.8 . . . no
C(48) C(49) C(50) 119.9(6) . . . yes
C(48) C(49) H(46) 120.0 . . . no
C(50) C(49) H(46) 120.0 . . . no
C(45) C(50) C(49) 119.4(6) . . . yes
C(45) C(50) H(47) 120.3 . . . no
C(49) C(50) H(47) 120.3 . . . no
O(36) C(51) C(52) 120.3(5) . . . yes
O(36) C(51) C(56) 117.9(5) . . . yes
C(52) C(51) C(56) 121.7(6) . . . yes
C(51) C(52) C(53) 118.5(6) . . . yes
C(51) C(52) H(48) 120.7 . . . no
C(53) C(52) H(48) 120.8 . . . no
C(52) C(53) C(54) 121.1(7) . . . yes
C(52) C(53) H(49) 119.4 . . . no
C(54) C(53) H(49) 119.5 . . . no
C(53) C(54) C(55) 119.8(8) . . . yes
C(53) C(54) H(50) 120.2 . . . no
C(55) C(54) H(50) 120.0 . . . no
C(54) C(55) C(56) 120.9(8) . . . yes
C(54) C(55) H(51) 119.5 . . . no
C(56) C(55) H(51) 119.5 . . . no
C(51) C(56) C(55) 117.9(7) . . . yes
C(51) C(56) H(52) 121.0 . . . no
C(55) C(56) H(52) 121.1 . . . no
O(37) C(57) O(38) 125.9(4) . . . yes
O(37) C(57) C(58) 117.2(5) . . . yes
O(38) C(57) C(58) 116.9(4) . . . yes
C(57) C(58) H(53) 109.4 . . . no
C(57) C(58) H(54) 109.5 . . . no
C(57) C(58) H(55) 109.4 . . . no
H(53) C(58) H(54) 109.5 . . . no
H(53) C(58) H(55) 109.5 . . . no
H(54) C(58) H(55) 109.5 . . . no
O(39) C(59) O(40) 125.3(4) . . . yes
O(39) C(59) C(60) 116.5(4) . . . yes
O(40) C(59) C(60) 118.2(5) . . . yes
C(59) C(60) H(56) 109.5 . . . no
C(59) C(60) H(57) 109.5 . . . no
C(59) C(60) H(58) 109.5 . . . no
H(56) C(60) H(57) 109.5 . . . no
H(56) C(60) H(58) 109.5 . . . no
H(57) C(60) H(58) 109.4 . . . no
O(41) C(61) O(42) 125.5(5) . . . yes
O(41) C(61) C(62) 118.4(5) . . . yes
O(42) C(61) C(62) 116.1(5) . . . yes
C(61) C(62) H(59) 109.5 . . . no
C(61) C(62) H(60) 109.5 . . . no
C(61) C(62) H(61) 109.4 . . . no
H(59) C(62) H(60) 109.5 . . . no
H(59) C(62) H(61) 109.5 . . . no
H(60) C(62) H(61) 109.5 . . . no
O(43) C(63) O(44) 126.0(5) . . . yes
O(43) C(63) C(64) 116.3(4) . . . yes
O(44) C(63) C(64) 117.7(4) . . . yes
C(63) C(64) H(62) 109.4 . . . no
C(63) C(64) H(63) 109.4 . . . no
C(63) C(64) H(64) 109.4 . . . no
H(62) C(64) H(63) 109.5 . . . no
H(62) C(64) H(64) 109.6 . . . no
H(63) C(64) H(64) 109.5 . . . no
O(45) C(65) O(46) 125.5(5) . . . yes
O(45) C(65) C(66) 117.9(5) . . . yes
O(46) C(65) C(66) 116.6(5) . . . yes
C(65) C(66) H(65) 108.8 . . . no
C(65) C(66) H(66) 109.5 . . . no
C(65) C(66) H(67) 110.0 . . . no
H(65) C(66) H(66) 108.8 . . . no
H(65) C(66) H(67) 109.4 . . . no
H(66) C(66) H(67) 110.4 . . . no
O(47) C(67) O(48) 124.4(4) . . . yes
O(47) C(67) C(68) 118.1(4) . . . yes
O(48) C(67) C(68) 117.5(4) . . . yes
C(67) C(68) H(68) 109.4 . . . no
C(67) C(68) H(69) 109.4 . . . no
C(67) C(68) H(70) 109.5 . . . no
H(68) C(68) H(69) 109.4 . . . no
H(68) C(68) H(70) 109.5 . . . no
H(69) C(68) H(70) 109.5 . . . no
O(49) C(69) O(50) 125.9(4) . . . yes
O(49) C(69) C(70) 116.3(4) . . . yes
O(50) C(69) C(70) 117.7(4) . . . yes
C(69) C(70) H(71) 109.5 . . . no
C(69) C(70) H(72) 109.5 . . . no
C(69) C(70) H(73) 109.5 . . . no
H(71) C(70) H(72) 109.5 . . . no
H(71) C(70) H(73) 109.5 . . . no
H(72) C(70) H(73) 109.5 . . . no
O(51) C(71) O(52) 125.7(5) . . . yes
O(51) C(71) C(72) 117.0(5) . . . yes
O(52) C(71) C(72) 117.3(5) . . . yes
C(71) C(72) H(74) 109.4 . . . no
C(71) C(72) H(75) 109.4 . . . no
C(71) C(72) H(76) 109.4 . . . no
H(74) C(72) H(75) 109.5 . . . no
H(74) C(72) H(76) 109.5 . . . no
H(75) C(72) H(76) 109.5 . . . no
Cl(1) C(73) Cl(2) 112.0(5) . . . yes
Cl(1) C(73) H(77) 108.9 . . . no
Cl(1) C(73) H(78) 108.9 . . . no
Cl(2) C(73) H(77) 108.7 . . . no
Cl(2) C(73) H(78) 108.7 . . . no
H(77) C(73) H(78) 109.5 . . . no
Cl(3) C(74) Cl(4) 113.4(4) . . . yes
Cl(3) C(74) H(79) 108.5 . . . no
Cl(3) C(74) H(80) 108.5 . . . no
Cl(4) C(74) H(79) 108.4 . . . no
Cl(4) C(74) H(80) 108.4 . . . no
H(79) C(74) H(80) 109.5 . . . no
Cl(5) C(75) Cl(6) 120(1) . . . yes
Cl(5) C(75) H(81) 106.5 . . . no
Cl(5) C(75) H(82) 106.5 . . . no
Cl(6) C(75) H(81) 106.8 . . . no
Cl(6) C(75) H(82) 106.8 . . . no
H(81) C(75) H(82) 109.6 . . . no
Cl(7) C(76) Cl(8) 114.4(4) . . . yes
Cl(7) C(76) Cl(9) 99.5(7) . . . yes
Cl(7) C(76) H(83) 108.2 . . . no
Cl(7) C(76) H(84) 108.2 . . . no
Cl(8) C(76) H(83) 108.3 . . . no
Cl(8) C(76) H(84) 108.3 . . . no
H(83) C(76) H(84) 109.3 . . . no
Cl(10) C(77) Cl(11) 112.7(9) . . . yes
Cl(10) C(77) Cl(12) 125(1) . . . yes
Cl(10) C(77) H(85) 108.6 . . . no
Cl(10) C(77) H(86) 108.8 . . . no
Cl(11) C(77) H(85) 108.6 . . . no
Cl(11) C(77) H(86) 108.8 . . . no
H(85) C(77) H(86) 109.2 . . . no
Cl(13) C(78) Cl(14) 103.5(8) . . . yes
Cl(13) C(78) H(87) 110.9 . . . no
Cl(13) C(78) H(88) 110.9 . . . no
Cl(14) C(78) H(87) 111.0 . . . no
Cl(14) C(78) H(88) 111.0 . . . no
H(87) C(78) H(88) 109.5 . . . no
Cl(15) C(79) Cl(16) 118(1) . . . yes
Cl(15) C(79) H(89) 107.3 . . . no
Cl(15) C(79) H(90) 107.8 . . . no
Cl(16) C(79) H(89) 106.7 . . . no
Cl(16) C(79) H(90) 107.1 . . . no
H(89) C(79) H(90) 109.7 . . . no

loop_
_geom_bond_atom_site_label_1
_geom_bond_atom_site_label_2
_geom_bond_distance
_geom_bond_site_symmetry_1
_geom_bond_site_symmetry_2
_geom_bond_publ_flag
Mn(1) O(1) 1.909(3) . . yes
Mn(1) O(2) 1.906(3) . . yes
Mn(1) O(4) 1.898(3) . . yes
Mn(1) O(5) 1.877(3) . . yes
Mn(1) O(12) 1.870(3) . . yes
Mn(1) O(13) 1.907(3) . . yes
Mn(2) O(1) 1.907(3) . . yes
Mn(2) O(2) 1.910(3) . . yes
Mn(2) O(3) 1.907(3) . . yes
Mn(2) O(6) 1.864(3) . . yes
Mn(2) O(7) 1.874(3) . . yes
Mn(2) O(15) 1.905(3) . . yes
Mn(3) O(2) 1.907(3) . . yes
Mn(3) O(3) 1.908(3) . . yes
Mn(3) O(4) 1.908(3) . . yes
Mn(3) O(8) 1.864(3) . . yes
Mn(3) O(9) 1.867(3) . . yes
Mn(3) O(17) 1.896(3) . . yes
Mn(4) O(1) 1.903(3) . . yes
Mn(4) O(3) 1.902(3) . . yes
Mn(4) O(4) 1.912(3) . . yes
Mn(4) O(10) 1.865(3) . . yes
Mn(4) O(11) 1.870(3) . . yes
Mn(4) O(19) 1.903(3) . . yes
Mn(5) O(5) 1.899(3) . . yes
Mn(5) O(12) 1.912(3) . . yes
Mn(5) O(14) 2.191(3) . . yes
Mn(5) O(21) 2.141(3) . . yes
Mn(5) O(37) 1.961(3) . . yes
Mn(5) O(52) 1.938(4) . . yes
Mn(6) O(5) 1.887(3) . . yes
Mn(6) O(6) 1.870(3) . . yes
Mn(6) O(22) 2.068(3) . . yes
Mn(6) O(38) 1.938(3) . . yes
Mn(6) O(39) 1.933(3) . . yes
Mn(7) O(6) 1.912(3) . . yes
Mn(7) O(7) 1.912(3) . . yes
Mn(7) O(16) 2.181(3) . . yes
Mn(7) O(25) 2.127(3) . . yes
Mn(7) O(40) 1.949(3) . . yes
Mn(7) O(41) 1.956(4) . . yes
Mn(8) O(7) 1.896(3) . . yes
Mn(8) O(8) 1.862(3) . . yes
Mn(8) O(26) 2.059(4) . . yes
Mn(8) O(42) 1.938(4) . . yes
Mn(8) O(43) 1.945(3) . . yes
Mn(9) O(8) 1.923(3) . . yes
Mn(9) O(9) 1.902(3) . . yes
Mn(9) O(18) 2.190(4) . . yes
Mn(9) O(29) 2.116(4) . . yes
Mn(9) O(44) 1.936(4) . . yes
Mn(9) O(45) 1.963(3) . . yes
Mn(10) O(9) 1.894(3) . . yes
Mn(10) O(10) 1.869(3) . . yes
Mn(10) O(30) 2.042(4) . . yes
Mn(10) O(46) 1.933(4) . . yes
Mn(10) O(47) 1.942(3) . . yes
Mn(11) O(10) 1.909(3) . . yes
Mn(11) O(11) 1.908(3) . . yes
Mn(11) O(20) 2.204(4) . . yes
Mn(11) O(33) 2.155(3) . . yes
Mn(11) O(48) 1.921(3) . . yes
Mn(11) O(49) 1.958(3) . . yes
Mn(12) O(11) 1.885(3) . . yes
Mn(12) O(12) 1.869(3) . . yes
Mn(12) O(34) 2.056(3) . . yes
Mn(12) O(50) 1.968(3) . . yes
Mn(12) O(51) 1.937(4) . . yes
Cl(1) C(73) 1.755(9) . . yes
Cl(2) C(73) 1.754(9) . . yes
Cl(3) C(74) 1.744(8) . . yes
Cl(4) C(74) 1.746(9) . . yes
Cl(5) C(75) 1.72(1) . . yes
Cl(6) C(75) 1.63(2) . . yes
Cl(7) C(76) 1.751(8) . . yes
Cl(8) C(76) 1.719(8) . . yes
Cl(9) C(76) 1.79(2) . . yes
Cl(10) C(77) 1.71(1) . . yes
Cl(11) C(77) 1.69(2) . . yes
Cl(12) C(77) 1.50(2) . . yes
Cl(13) C(78) 1.76(2) . . yes
Cl(14) C(78) 1.61(1) . . yes
Cl(15) C(79) 1.57(2) . . yes
Cl(16) C(79) 1.75(3) . . yes
P(1) O(21) 1.483(4) . . yes
P(1) O(22) 1.495(4) . . yes
P(1) O(23) 1.593(4) . . yes
P(1) O(24) 1.593(4) . . yes
P(2) O(25) 1.484(4) . . yes
P(2) O(26) 1.493(4) . . yes
P(2) O(27) 1.552(5) . . yes
P(2) O(28) 1.607(5) . . yes
P(3) O(29) 1.486(3) . . yes
P(3) O(30) 1.491(4) . . yes
P(3) O(31) 1.569(4) . . yes
P(3) O(32) 1.598(4) . . yes
P(4) O(33) 1.484(4) . . yes
P(4) O(34) 1.492(4) . . yes
P(4) O(35) 1.588(4) . . yes
P(4) O(36) 1.598(4) . . yes
O(13) C(1) 1.298(6) . . yes
O(14) C(1) 1.242(6) . . yes
O(15) C(3) 1.291(6) . . yes
O(16) C(3) 1.242(6) . . yes
O(17) C(5) 1.291(6) . . yes
O(18) C(5) 1.237(7) . . yes
O(19) C(7) 1.294(6) . . yes
O(20) C(7) 1.238(6) . . yes
O(23) C(9) 1.403(7) . . yes
O(24) C(15) 1.392(10) . . yes
O(27) C(21) 1.403(9) . . yes
O(28) C(27) 1.411(7) . . yes
O(31) C(33) 1.408(7) . . yes
O(32) C(39) 1.385(7) . . yes
O(35) C(45) 1.404(6) . . yes
O(36) C(51) 1.408(7) . . yes
O(37) C(57) 1.269(6) . . yes
O(38) C(57) 1.260(6) . . yes
O(39) C(59) 1.271(6) . . yes
O(40) C(59) 1.260(6) . . yes
O(41) C(61) 1.271(6) . . yes
O(42) C(61) 1.271(6) . . yes
O(43) C(63) 1.272(6) . . yes
O(44) C(63) 1.257(6) . . yes
O(45) C(65) 1.258(7) . . yes
O(46) C(65) 1.280(7) . . yes
O(47) C(67) 1.264(6) . . yes
O(48) C(67) 1.269(6) . . yes
O(49) C(69) 1.252(6) . . yes
O(50) C(69) 1.271(6) . . yes
O(51) C(71) 1.265(6) . . yes
O(52) C(71) 1.263(6) . . yes
O(53) H(91) 0.947 . . no
O(53) H(92) 0.951 . . no
C(1) C(2) 1.494(8) . . yes
C(2) H(1) 0.950 . . no
C(2) H(2) 0.950 . . no
C(2) H(3) 0.950 . . no
C(3) C(4) 1.501(8) . . yes
C(4) H(4) 0.950 . . no
C(4) H(5) 0.950 . . no
C(4) H(6) 0.951 . . no
C(5) C(6) 1.505(9) . . yes
C(6) H(7) 0.950 . . no
C(6) H(8) 0.951 . . no
C(6) H(9) 0.950 . . no
C(7) C(8) 1.502(8) . . yes
C(8) H(10) 0.951 . . no
C(8) H(11) 0.949 . . no
C(8) H(12) 0.950 . . no
C(9) C(10) 1.363(8) . . yes
C(9) C(14) 1.383(9) . . yes
C(10) C(11) 1.399(10) . . yes
C(10) H(13) 0.949 . . no
C(11) C(12) 1.34(1) . . yes
C(11) H(14) 0.950 . . no
C(12) C(13) 1.38(1) . . yes
C(12) H(15) 0.950 . . no
C(13) C(14) 1.40(1) . . yes
C(13) H(16) 0.950 . . no
C(14) H(17) 0.950 . . no
C(15) C(16) 1.31(1) . . yes
C(15) C(20) 1.38(1) . . yes
C(16) C(17) 1.45(2) . . yes
C(16) H(18) 0.948 . . no
C(17) C(18) 1.36(2) . . yes
C(17) H(19) 0.948 . . no
C(18) C(19) 1.39(2) . . yes
C(18) H(20) 0.948 . . no
C(19) C(20) 1.36(2) . . yes
C(19) H(21) 0.950 . . no
C(20) H(22) 0.952 . . no
C(21) C(22) 1.378(10) . . yes
C(21) C(26) 1.379(10) . . yes
C(22) C(23) 1.39(1) . . yes
C(22) H(23) 0.950 . . no
C(23) C(24) 1.37(1) . . yes
C(23) H(24) 0.950 . . no
C(24) C(25) 1.36(1) . . yes
C(24) H(25) 0.949 . . no
C(25) C(26) 1.40(1) . . yes
C(25) H(26) 0.950 . . no
C(26) H(27) 0.950 . . no
C(27) C(28) 1.38(1) . . yes
C(27) C(32) 1.35(1) . . yes
C(28) C(29) 1.39(1) . . yes
C(28) H(28) 0.950 . . no
C(29) C(30) 1.35(1) . . yes
C(29) H(29) 0.950 . . no
C(30) C(31) 1.37(1) . . yes
C(30) H(30) 0.949 . . no
C(31) C(32) 1.36(1) . . yes
C(31) H(31) 0.950 . . no
C(32) H(32) 0.950 . . no
C(33) C(34) 1.367(8) . . yes
C(33) C(38) 1.387(9) . . yes
C(34) C(35) 1.376(9) . . yes
C(34) H(33) 0.949 . . no
C(35) C(36) 1.361(10) . . yes
C(35) H(34) 0.950 . . no
C(36) C(37) 1.38(1) . . yes
C(36) H(35) 0.950 . . no
C(37) C(38) 1.388(10) . . yes
C(37) H(36) 0.950 . . no
C(38) H(37) 0.949 . . no
C(39) C(40) 1.377(8) . . yes
C(39) C(44) 1.389(8) . . yes
C(40) C(41) 1.39(1) . . yes
C(40) H(38) 0.950 . . no
C(41) C(42) 1.38(1) . . yes
C(41) H(39) 0.949 . . no
C(42) C(43) 1.39(1) . . yes
C(42) H(40) 0.949 . . no
C(43) C(44) 1.37(1) . . yes
C(43) H(41) 0.950 . . no
C(44) H(42) 0.951 . . no
C(45) C(46) 1.368(9) . . yes
C(45) C(50) 1.374(8) . . yes
C(46) C(47) 1.396(9) . . yes
C(46) H(43) 0.949 . . no
C(47) C(48) 1.37(1) . . yes
C(47) H(44) 0.951 . . no
C(48) C(49) 1.37(1) . . yes
C(48) H(45) 0.950 . . no
C(49) C(50) 1.381(10) . . yes
C(49) H(46) 0.950 . . no
C(50) H(47) 0.950 . . no
C(51) C(52) 1.376(8) . . yes
C(51) C(56) 1.363(9) . . yes
C(52) C(53) 1.38(1) . . yes
C(52) H(48) 0.950 . . no
C(53) C(54) 1.35(1) . . yes
C(53) H(49) 0.951 . . no
C(54) C(55) 1.36(1) . . yes
C(54) H(50) 0.951 . . no
C(55) C(56) 1.40(1) . . yes
C(55) H(51) 0.951 . . no
C(56) H(52) 0.950 . . no
C(57) C(58) 1.502(7) . . yes
C(58) H(53) 0.950 . . no
C(58) H(54) 0.950 . . no
C(58) H(55) 0.950 . . no
C(59) C(60) 1.503(7) . . yes
C(60) H(56) 0.950 . . no
C(60) H(57) 0.951 . . no
C(60) H(58) 0.950 . . no
C(61) C(62) 1.50(1) . . yes
C(62) H(59) 0.950 . . no
C(62) H(60) 0.950 . . no
C(62) H(61) 0.950 . . no
C(63) C(64) 1.499(8) . . yes
C(64) H(62) 0.950 . . no
C(64) H(63) 0.950 . . no
C(64) H(64) 0.949 . . no
C(65) C(66) 1.497(9) . . yes
C(66) H(65) 0.960 . . no
C(66) H(66) 0.948 . . no
C(66) H(67) 0.941 . . no
C(67) C(68) 1.489(6) . . yes
C(68) H(68) 0.950 . . no
C(68) H(69) 0.950 . . no
C(68) H(70) 0.950 . . no
C(69) C(70) 1.502(7) . . yes
C(70) H(71) 0.950 . . no
C(70) H(72) 0.950 . . no
C(70) H(73) 0.950 . . no
C(71) C(72) 1.500(8) . . yes
C(72) H(74) 0.950 . . no
C(72) H(75) 0.950 . . no
C(72) H(76) 0.950 . . no
C(73) H(77) 0.950 . . no
C(73) H(78) 0.950 . . no
C(74) H(79) 0.950 . . no
C(74) H(80) 0.950 . . no
C(75) H(81) 0.949 . . no
C(75) H(82) 0.949 . . no
C(76) H(83) 0.951 . . no
C(76) H(84) 0.951 . . no
C(77) H(85) 0.953 . . no
C(77) H(86) 0.950 . . no
C(78) H(87) 0.950 . . no
C(78) H(88) 0.950 . . no
C(79) H(89) 0.952 . . no
C(79) H(90) 0.945 . . no

loop_
_geom_contact_atom_site_label_1
_geom_contact_atom_site_label_2
_geom_contact_distance
_geom_contact_site_symmetry_1
_geom_contact_site_symmetry_2
_geom_contact_publ_flag
Cl(8) Cl(11) 3.056(9) . . ?
Cl(8) Cl(12) 3.38(1) . . ?
Cl(9) C(18) 2.65(2) . 4_555 ?
Cl(9) C(19) 2.72(2) . 4_555 ?
Cl(10) O(20) 3.558(4) . 2_545 ?
Cl(10) O(48) 3.597(4) . 2_545 ?
Cl(11) O(31) 3.490(9) . 2_545 ?
Cl(12) O(31) 3.22(1) . 2_545 ?
Cl(13) O(53) 2.92(2) . . ?
Cl(13) C(20) 3.40(1) . 2_555 ?
Cl(13) C(19) 3.59(1) . 2_555 ?
Cl(14) O(53) 2.75(2) . . ?
Cl(15) O(27) 3.553(7) . 3_666 ?
Cl(16) C(63) 3.435(7) . 3_666 ?
Cl(16) C(64) 3.598(8) . 3_666 ?
O(14) C(74) 3.211(9) . . ?
O(16) C(76) 3.059(8) . 1_455 ?
O(18) C(78) 3.59(1) . . ?
O(20) C(12) 3.325(8) . 3_565 ?
O(22) C(75) 3.27(2) . 1_455 ?
O(22) C(66) 3.598(8) . 2_545 ?
O(23) C(75) 3.30(2) . 1_455 ?
O(24) C(66) 3.237(8) . 2_545 ?
O(26) C(79) 3.59(4) . 3_666 ?
O(27) C(79) 3.33(2) . 3_666 ?
O(28) C(42) 3.117(10) . 3_566 ?
O(28) C(41) 3.420(9) . 3_566 ?
O(30) C(77) 3.25(1) . 2_555 ?
O(31) C(77) 3.35(1) . 2_555 ?
O(32) C(58) 3.162(7) . 2_555 ?
O(34) C(73) 3.572(10) . . ?
O(35) C(73) 3.240(10) . . ?
O(37) C(74) 3.415(8) . . ?
O(38) C(68) 3.538(6) . 2_545 ?
O(39) C(68) 3.558(6) . 2_545 ?
O(40) C(76) 3.366(8) . 1_455 ?
O(41) C(76) 3.336(8) . 1_455 ?
O(44) C(78) 3.39(2) . . ?
O(45) C(78) 3.36(1) . . ?
O(49) C(30) 3.512(9) . 2_555 ?
O(50) C(53) 3.347(8) . 3_665 ?
O(50) C(54) 3.574(10) . 3_665 ?
O(51) C(53) 3.322(8) . 3_665 ?
O(52) C(74) 3.239(8) . . ?
C(19) C(55) 3.51(2) . 3_665 ?
C(52) C(72) 3.523(8) . 3_665 ?
C(53) C(72) 3.451(10) . 3_665 ?
